data_7706549
loop_
_publ_author_name
'Stegner, Philipp C.'
'Eyselein, Jonathan'
'Ballmann, Gerd M.'
'Langer, Jens'
'Schmidt, Jochen'
'Harder, Sjoerd'

_publ_section_title
;
 Calcium catalyzed enantioselective intramolecular alkene hydroamination
 with chiral <i>C</i><sub>2</sub>-symmetric bis-amide ligands.
;
_journal_issue 9
_journal_name_full 'Dalton transactions (Cambridge, England : 2003)'
_journal_page_first 3178
_journal_page_last 3185
_journal_paper_doi 10.1039/d1dt00173f
_journal_volume 50
_journal_year 2021
_chemical_absolute_configuration rmad
_chemical_formula_moiety 'C52 H48 Ca N2 O2 P2, C6 H6'
_chemical_formula_sum 'C58 H54 Ca N2 O2 P2'
_chemical_formula_weight 913.05
_space_group_crystal_system orthorhombic
_space_group_IT_number 19
_space_group_name_Hall 'P 2ac 2ab'
_space_group_name_H-M_alt 'P 21 21 21'
_atom_sites_solution_hydrogens geom
_atom_sites_solution_primary dual
_audit_creation_date 2020-12-15
_audit_creation_method
;
Olex2 1.3
(compiled 2020.11.12 svn.r5f609507 for OlexSys, GUI svn.r6226)
;
_audit_update_record
;
2021-01-15 deposited with the CCDC.	2021-02-02 downloaded from the CCDC.
;
_cell_angle_alpha 90
_cell_angle_beta 90
_cell_angle_gamma 90
_cell_formula_units_Z 8
_cell_length_a 20.5914(3)
_cell_length_b 20.9696(3)
_cell_length_c 22.3214(3)
_cell_measurement_reflns_used 33350
_cell_measurement_temperature 100.0(2)
_cell_measurement_theta_max 73.4820
_cell_measurement_theta_min 3.5560
_cell_volume 9638.2(2)
_computing_cell_refinement 'CrysAlisPro 1.171.40.67a (Rigaku OD, 2019)'
_computing_data_collection 'CrysAlisPro 1.171.40.67a (Rigaku OD, 2019)'
_computing_data_reduction 'CrysAlisPro 1.171.40.67a (Rigaku OD, 2019)'
_computing_molecular_graphics 'Olex2 1.3 (Dolomanov et al., 2009)'
_computing_publication_material 'Olex2 1.3 (Dolomanov et al., 2009)'
_computing_structure_refinement 'SHELXL 2016/6 (Sheldrick, 2015)'
_computing_structure_solution 'SHELXT  (Sheldrick, 2015)'
_diffrn_ambient_environment N~2~
_diffrn_ambient_temperature 100.0(2)
_diffrn_detector 'CCD plate'
_diffrn_detector_area_resol_mean 5.2903
_diffrn_detector_type AtlasS2
_diffrn_measured_fraction_theta_full 1.000
_diffrn_measured_fraction_theta_max 0.986
_diffrn_measurement_details
;
List of Runs (angles in degrees, time in seconds):

  # Type    Start    End  Width  t~exp~   \w     \q     \k     \f   Frames
#--------------------------------------------------------------------------
  1  \w   -114.00 -13.00   1.00   15.00    --  -41.15 -57.00-120.00  101
  2  \w    -54.00  33.00   1.00   15.00    --  -41.15  38.00  30.00   87
  3  \w    -79.00  -2.00   1.00   15.00    --  -41.15 125.00   0.00   77
  4  \w     31.00  81.00   1.00   15.00    --   41.15-125.00 150.00   50
  5  \w     32.00 109.00   1.00   15.00    --   41.15  38.00 120.00   77
  6  \w     76.00 170.00   1.00   60.00    --  106.54  68.00   6.00   94
  7  \w     33.00 126.00   1.00   60.00    --  106.54 -68.00-126.00   93
  8  \w     34.00 117.00   1.00   60.00    --  106.54 -45.00  90.00   83
  9  \w     78.00 168.00   1.00   60.00    --  106.54  30.00 150.00   90
 10  \w     94.00 168.00   1.00   60.00    --  106.54  45.00 -90.00   74
 11  \w    136.00 176.00   1.00   60.00    --  106.54  61.00  90.00   40
 12  \w     77.00 113.00   1.00   60.00    --  106.54  61.00  90.00   36
 13  \w     80.00 176.00   1.00   60.00    --  106.54  30.00 -30.00   96
 14  \w     91.00 178.00   1.00   60.00    --  106.54  45.00  60.00   87
;
_diffrn_measurement_device 'four-circle diffractometer'
_diffrn_measurement_device_type 'SuperNova, Dual, Cu at home/near, AtlasS2'
_diffrn_measurement_method '\w scans'
_diffrn_orient_matrix_type 'CrysAlisPro convention (1999,Acta A55,543-557)'
_diffrn_orient_matrix_UB_11 -0.0293399000
_diffrn_orient_matrix_UB_12 0.0424606000
_diffrn_orient_matrix_UB_13 -0.0493918000
_diffrn_orient_matrix_UB_21 0.0499129000
_diffrn_orient_matrix_UB_22 0.0524241000
_diffrn_orient_matrix_UB_23 0.0145652000
_diffrn_orient_matrix_UB_31 0.0474778000
_diffrn_orient_matrix_UB_32 -0.0288690000
_diffrn_orient_matrix_UB_33 -0.0459937000
_diffrn_radiation_monochromator mirror
_diffrn_radiation_probe x-ray
_diffrn_radiation_type 'Cu K\a'
_diffrn_radiation_wavelength 1.54184
_diffrn_reflns_av_R_equivalents 0.0250
_diffrn_reflns_av_unetI/netI 0.0230
_diffrn_reflns_Laue_measured_fraction_full 1.000
_diffrn_reflns_Laue_measured_fraction_max 0.986
_diffrn_reflns_limit_h_max 25
_diffrn_reflns_limit_h_min -24
_diffrn_reflns_limit_k_max 26
_diffrn_reflns_limit_k_min -26
_diffrn_reflns_limit_l_max 27
_diffrn_reflns_limit_l_min -27
_diffrn_reflns_number 63403
_diffrn_reflns_point_group_measured_fraction_full 0.999
_diffrn_reflns_point_group_measured_fraction_max 0.978
_diffrn_reflns_theta_full 67.684
_diffrn_reflns_theta_max 73.684
_diffrn_reflns_theta_min 2.891
_diffrn_source 'micro-focus sealed X-ray tube'
_diffrn_source_type 'SuperNova (Cu) X-ray Source'
_exptl_absorpt_coefficient_mu 2.097
_exptl_absorpt_correction_T_max 1.000
_exptl_absorpt_correction_T_min 0.582
_exptl_absorpt_correction_type gaussian
_exptl_absorpt_process_details
;
CrysAlisPro 1.171.40.67a (Rigaku Oxford Diffraction, 2019)
Numerical absorption correction based on gaussian integration over
			a multifaceted crystal model
Empirical absorption correction using spherical harmonics,
 implemented in SCALE3 ABSPACK scaling algorithm.
;
_exptl_crystal_colour 'clear yellow'
_exptl_crystal_colour_lustre clear
_exptl_crystal_colour_primary yellow
_exptl_crystal_density_diffrn 1.258
_exptl_crystal_description plate
_exptl_crystal_F_000 3856
_exptl_crystal_size_max 0.202
_exptl_crystal_size_mid 0.199
_exptl_crystal_size_min 0.042
_refine_diff_density_max 0.335
_refine_diff_density_min -0.359
_refine_diff_density_rms 0.036
_refine_ls_abs_structure_details
;
 Flack x determined using 8055 quotients [(I+)-(I-)]/[(I+)+(I-)]
 (Parsons, Flack and Wagner, Acta Cryst. B69 (2013) 249-259).
;
_refine_ls_abs_structure_Flack 0.0000(16)
_refine_ls_extinction_method none
_refine_ls_goodness_of_fit_ref 1.023
_refine_ls_hydrogen_treatment constr
_refine_ls_matrix_type full
_refine_ls_number_parameters 1171
_refine_ls_number_reflns 19026
_refine_ls_number_restraints 0
_refine_ls_restrained_S_all 1.023
_refine_ls_R_factor_all 0.0290
_refine_ls_R_factor_gt 0.0275
_refine_ls_shift/su_max 0.001
_refine_ls_shift/su_mean 0.000
_refine_ls_structure_factor_coef Fsqd
_refine_ls_weighting_details 'w=1/[\s^2^(Fo^2^)+(0.0384P)^2^+2.3684P] where P=(Fo^2^+2Fc^2^)/3'
_refine_ls_weighting_scheme calc
_refine_ls_wR_factor_gt 0.0692
_refine_ls_wR_factor_ref 0.0703
_reflns_Friedel_coverage 0.831
_reflns_Friedel_fraction_full 0.999
_reflns_Friedel_fraction_max 0.968
_reflns_number_gt 18378
_reflns_number_total 19026
_reflns_threshold_expression 'I > 2\s(I)'
_cod_data_source_file d1dt00173f2.cif
_cod_data_source_block hasj170516a
_cod_depositor_comments 'Adding full bibliography for 7706544--7706549.cif.'
_cod_database_code 7706549
_shelx_shelxl_version_number 2016/6
_chemical_oxdiff_formula C58H54CaN2O2P2
_shelx_space_group_comment
;
The symmetry employed for this shelxl refinement is uniquely defined
by the following loop, which should always be used as a source of
symmetry information in preference to the above space-group names.
They are only intended as comments.
;
_reflns_odcompleteness_completeness 99.90
_reflns_odcompleteness_iscentric 1
_reflns_odcompleteness_theta 67.96
_olex2_refinement_description
;
1. Fixed Uiso
 At 1.2 times of:
  All C(H) groups, All C(H,H) groups
2.a Secondary CH2 refined with riding coordinates:
 C45(H45A,H45B), C97(H97A,H97B), C46(H46A,H46B), C49(H49A,H49B), C99(H99A,
 H99B), C103(H10A,H10B), C47(H47A,H47B), C100(H10C,H10D), C98(H98A,H98B),
 C102(H10E,H10F), C101(H10G,H10H), C51(H51A,H51B), C50(H50A,H50B), C48(H48A,
 H48B), C104(H10I,H10J), C52(H52A,H52B)
2.b Aromatic/amide H refined with riding coordinates:
 C88(H88), C32(H32), C60(H60), C31(H31), C19(H19), C14(H14), C87(H87),
 C86(H86), C13(H13), C66(H66), C70(H70), C116(H116), C26(H26), C2(H2), C55(H55),
  C71(H71), C3(H3), C65(H65), C90(H90), C8(H8), C6(H6), C89(H89), C29(H29),
 C7(H7), C34(H34), C5(H5), C115(H115), C28(H28), C114(H114), C35(H35), C59(H59),
  C54(H54), C38(H38), C30(H30), C113(H113), C84(H84), C18(H18), C68(H68),
 C111(H111), C22(H22), C58(H58), C92(H92), C16(H16), C25(H25), C57(H57),
 C69(H69), C17(H17), C112(H112), C105(H105), C36(H36), C24(H24), C23(H23),
 C94(H94), C93(H93), C78(H78), C96(H96), C106(H106), C107(H107), C76(H76),
 C37(H37), C83(H83), C110(H110), C74(H74), C109(H109), C41(H41), C82(H82),
 C95(H95), C108(H108), C40(H40), C75(H75), C77(H77), C80(H80), C81(H81),
 C44(H44), C43(H43), C42(H42)
;
_olex2_date_sample_data_collection 2017-05-16
_olex2_submission_original_sample_id hasj170516a
_olex2_submission_special_instructions 'No special instructions were received'
_oxdiff_exptl_absorpt_empirical_details
;
Empirical correction (ABSPACK) includes:
- Absorption correction using spherical harmonics
- Frame scaling
;
_oxdiff_exptl_absorpt_empirical_full_max 3.141
_oxdiff_exptl_absorpt_empirical_full_min 0.774

loop_
_space_group_symop_operation_xyz
'x, y, z'
'-x+1/2, -y, z+1/2'
'-x, y+1/2, -z+1/2'
'x+1/2, -y+1/2, -z'

loop_
_atom_site_label
_atom_site_type_symbol
_atom_site_fract_x
_atom_site_fract_y
_atom_site_fract_z
_atom_site_U_iso_or_equiv
_atom_site_adp_type
_atom_site_occupancy
_atom_site_site_symmetry_order
_atom_site_calc_flag
_atom_site_refinement_flags_posn
_atom_site_refinement_flags_adp
_atom_site_refinement_flags_occupancy
_atom_site_disorder_assembly
_atom_site_disorder_group
Ca1 Ca 0.42879(2) 0.19275(2) 0.45741(2) 0.01888(9) Uani 1 1 d . . . . .
Ca2 Ca 0.34807(2) 0.24261(2) 0.92190(2) 0.02182(9) Uani 1 1 d . . . . .
P4 P 0.34526(3) 0.40405(2) 0.98925(2) 0.01907(10) Uani 1 1 d . . . . .
P1 P 0.41280(3) 0.23114(3) 0.29594(2) 0.01983(11) Uani 1 1 d . . . . .
P2 P 0.51289(3) 0.18420(3) 0.60280(3) 0.02605(12) Uani 1 1 d . . . . .
P3 P 0.29005(3) 0.08115(3) 0.89494(3) 0.02468(12) Uani 1 1 d . . . . .
O4 O 0.44250(8) 0.21080(9) 0.96698(8) 0.0310(4) Uani 1 1 d . . . . .
O3 O 0.36001(8) 0.28666(9) 0.82840(7) 0.0296(4) Uani 1 1 d . . . . .
O2 O 0.39423(8) 0.08794(8) 0.45088(9) 0.0333(4) Uani 1 1 d . . . . .
O1 O 0.34540(8) 0.25771(8) 0.48606(8) 0.0292(4) Uani 1 1 d . . . . .
N1 N 0.45335(9) 0.22656(8) 0.36130(8) 0.0192(4) Uani 1 1 d . . . . .
N4 N 0.31348(9) 0.33256(8) 0.97184(8) 0.0201(4) Uani 1 1 d . . . . .
N2 N 0.50899(9) 0.20400(9) 0.52985(8) 0.0215(4) Uani 1 1 d . . . . .
N3 N 0.28134(9) 0.15493(8) 0.92350(8) 0.0228(4) Uani 1 1 d . . . . .
C4 C 0.54124(11) 0.39328(10) 0.43211(10) 0.0216(4) Uani 1 1 d . . . . .
C1 C 0.48327(10) 0.28127(10) 0.38280(9) 0.0180(4) Uani 1 1 d . . . . .
C9 C 0.56547(10) 0.33162(10) 0.44707(9) 0.0200(4) Uani 1 1 d . . . . .
C88 C 0.42069(12) 0.37370(13) 1.18282(10) 0.0306(5) Uani 1 1 d . . . . .
H88 H 0.435654 0.368222 1.222750 0.037 Uiso 1 1 calc R U . . .
C61 C 0.21605(10) 0.23685(11) 1.05876(9) 0.0201(4) Uani 1 1 d . . . . .
C64 C 0.25300(10) 0.32856(10) 0.94406(9) 0.0178(4) Uani 1 1 d . . . . .
C32 C 0.30439(11) 0.15206(11) 0.32967(10) 0.0234(4) Uani 1 1 d . . . . .
H32 H 0.332318 0.116243 0.325713 0.028 Uiso 1 1 calc R U . . .
C11 C 0.56483(10) 0.21107(10) 0.43535(9) 0.0179(4) Uani 1 1 d . . . . .
C60 C 0.18745(11) 0.29542(11) 1.07604(10) 0.0246(4) Uani 1 1 d . . . . .
H60 H 0.179352 0.326958 1.046412 0.030 Uiso 1 1 calc R U . . .
C31 C 0.24059(12) 0.14326(12) 0.34797(11) 0.0271(5) Uani 1 1 d . . . . .
H31 H 0.225108 0.101548 0.356426 0.033 Uiso 1 1 calc R U . . .
C85 C 0.37714(10) 0.38923(10) 1.06477(10) 0.0202(4) Uani 1 1 d . . . . .
C19 C 0.61696(11) 0.21337(12) 0.33434(10) 0.0248(5) Uani 1 1 d . . . . .
H19 H 0.601534 0.255531 0.327989 0.030 Uiso 1 1 calc R U . . .
C12 C 0.55496(10) 0.17962(10) 0.49001(10) 0.0186(4) Uani 1 1 d . . . . .
C15 C 0.63139(10) 0.12086(11) 0.39878(11) 0.0232(4) Uani 1 1 d . . . . .
C14 C 0.62316(10) 0.09110(10) 0.45535(11) 0.0237(4) Uani 1 1 d . . . . .
H14 H 0.643107 0.051020 0.462772 0.028 Uiso 1 1 calc R U . . .
C87 C 0.37613(12) 0.33134(13) 1.15854(11) 0.0295(5) Uani 1 1 d . . . . .
H87 H 0.360066 0.297089 1.182131 0.035 Uiso 1 1 calc R U . . .
C86 C 0.35485(11) 0.33879(11) 1.09971(10) 0.0245(4) Uani 1 1 d . . . . .
H86 H 0.324841 0.309162 1.083275 0.029 Uiso 1 1 calc R U . . .
C13 C 0.58705(11) 0.11916(10) 0.49923(10) 0.0222(4) Uani 1 1 d . . . . .
H13 H 0.582878 0.098398 0.536858 0.027 Uiso 1 1 calc R U . . .
C33 C 0.52593(11) 0.26206(12) 0.64029(10) 0.0253(5) Uani 1 1 d . . . . .
C66 C 0.17138(11) 0.36984(10) 0.87427(10) 0.0217(4) Uani 1 1 d . . . . .
H66 H 0.156689 0.403090 0.848736 0.026 Uiso 1 1 calc R U . . .
C10 C 0.53563(10) 0.27560(10) 0.42295(9) 0.0173(4) Uani 1 1 d . . . . .
C70 C 0.05860(11) 0.20375(11) 0.89586(11) 0.0271(5) Uani 1 1 d . . . . .
H70 H 0.032757 0.166696 0.901475 0.032 Uiso 1 1 calc R U . . .
C21 C 0.43383(11) 0.15570(11) 0.25955(10) 0.0238(4) Uani 1 1 d . . . . .
C62 C 0.23360(10) 0.22357(10) 0.99765(9) 0.0186(4) Uani 1 1 d . . . . .
C116 C 0.33156(12) 0.48247(12) 0.62531(11) 0.0289(5) Uani 1 1 d . . . . .
H116 H 0.314313 0.477270 0.664479 0.035 Uiso 1 1 calc R U . . .
C26 C 0.48487(12) 0.11771(11) 0.27911(11) 0.0276(5) Uani 1 1 d . . . . .
H26 H 0.508008 0.128899 0.314401 0.033 Uiso 1 1 calc R U . . .
C27 C 0.32793(10) 0.21305(11) 0.31701(9) 0.0213(4) Uani 1 1 d . . . . .
C2 C 0.45919(11) 0.34420(10) 0.36989(10) 0.0220(4) Uani 1 1 d . . . . .
H2 H 0.423039 0.348734 0.343798 0.026 Uiso 1 1 calc R U . . .
C55 C 0.25414(12) 0.13106(12) 1.08707(11) 0.0276(5) Uani 1 1 d . . . . .
H55 H 0.261275 0.099308 1.116707 0.033 Uiso 1 1 calc R U . . .
C63 C 0.21577(10) 0.27286(9) 0.95146(9) 0.0176(4) Uani 1 1 d . . . . .
C20 C 0.60428(10) 0.18249(10) 0.38977(10) 0.0198(4) Uani 1 1 d . . . . .
C71 C 0.11563(11) 0.21057(11) 0.92741(10) 0.0223(4) Uani 1 1 d . . . . .
H71 H 0.128453 0.178104 0.954632 0.027 Uiso 1 1 calc R U . . .
C53 C 0.26051(10) 0.16453(10) 0.98209(10) 0.0207(4) Uani 1 1 d . . . . .
C3 C 0.48655(11) 0.39732(10) 0.39385(10) 0.0241(4) Uani 1 1 d . . . . .
H3 H 0.468664 0.437942 0.384773 0.029 Uiso 1 1 calc R U . . .
C65 C 0.22863(11) 0.37696(10) 0.90431(9) 0.0206(4) Uani 1 1 d . . . . .
H65 H 0.253071 0.414942 0.898824 0.025 Uiso 1 1 calc R U . . .
C90 C 0.42124(11) 0.43220(11) 1.09018(11) 0.0252(5) Uani 1 1 d . . . . .
H90 H 0.436329 0.467374 1.067248 0.030 Uiso 1 1 calc R U . . .
C72 C 0.15566(10) 0.26511(10) 0.92010(9) 0.0187(4) Uani 1 1 d . . . . .
C8 C 0.62072(11) 0.32882(11) 0.48483(10) 0.0249(5) Uani 1 1 d . . . . .
H8 H 0.637710 0.288404 0.495957 0.030 Uiso 1 1 calc R U . . .
C56 C 0.22693(11) 0.19047(11) 1.10425(10) 0.0246(4) Uani 1 1 d . . . . .
C45 C 0.27768(11) 0.23994(11) 0.49185(11) 0.0274(5) Uani 1 1 d . . . . .
H45A H 0.271052 0.212362 0.527322 0.033 Uiso 1 1 calc R U . . .
H45B H 0.262633 0.216874 0.455728 0.033 Uiso 1 1 calc R U . . .
C67 C 0.13340(11) 0.31389(11) 0.88035(10) 0.0213(4) Uani 1 1 d . . . . .
C6 C 0.62613(13) 0.44342(12) 0.49061(12) 0.0319(5) Uani 1 1 d . . . . .
H6 H 0.647065 0.480791 0.504943 0.038 Uiso 1 1 calc R U . . .
C89 C 0.44321(12) 0.42407(12) 1.14842(11) 0.0298(5) Uani 1 1 d . . . . .
H89 H 0.473817 0.453147 1.164797 0.036 Uiso 1 1 calc R U . . .
C29 C 0.22162(12) 0.25567(12) 0.34102(11) 0.0298(5) Uani 1 1 d . . . . .
H29 H 0.193379 0.291281 0.344706 0.036 Uiso 1 1 calc R U . . .
C7 C 0.65030(12) 0.38316(12) 0.50571(11) 0.0296(5) Uani 1 1 d . . . . .
H7 H 0.687521 0.379800 0.530657 0.036 Uiso 1 1 calc R U . . .
C73 C 0.36773(12) 0.08905(11) 0.85403(10) 0.0266(5) Uani 1 1 d . . . . .
C34 C 0.52363(11) 0.31982(12) 0.60999(11) 0.0266(5) Uani 1 1 d . . . . .
H34 H 0.510806 0.320621 0.569118 0.032 Uiso 1 1 calc R U . . .
C5 C 0.57222(13) 0.44824(11) 0.45509(11) 0.0282(5) Uani 1 1 d . . . . .
H5 H 0.555318 0.489195 0.445723 0.034 Uiso 1 1 calc R U . . .
C115 C 0.38890(12) 0.45212(12) 0.60928(12) 0.0292(5) Uani 1 1 d . . . . .
H115 H 0.410727 0.425855 0.637513 0.035 Uiso 1 1 calc R U . . .
C28 C 0.28565(11) 0.26462(11) 0.32253(10) 0.0258(5) Uani 1 1 d . . . . .
H28 H 0.300643 0.306396 0.313584 0.031 Uiso 1 1 calc R U . . .
C114 C 0.41446(12) 0.45995(12) 0.55233(11) 0.0297(5) Uani 1 1 d . . . . .
H114 H 0.453869 0.439377 0.541543 0.036 Uiso 1 1 calc R U . . .
C35 C 0.53987(12) 0.37661(13) 0.63867(12) 0.0312(5) Uani 1 1 d . . . . .
H35 H 0.538316 0.415698 0.617204 0.037 Uiso 1 1 calc R U . . .
C59 C 0.17116(12) 0.30779(13) 1.13433(11) 0.0319(5) Uani 1 1 d . . . . .
H59 H 0.151334 0.347266 1.144413 0.038 Uiso 1 1 calc R U . . .
C54 C 0.27020(11) 0.11853(11) 1.02936(11) 0.0246(5) Uani 1 1 d . . . . .
H54 H 0.288409 0.078186 1.019722 0.030 Uiso 1 1 calc R U . . .
C38 C 0.54539(11) 0.26243(13) 0.70063(11) 0.0298(5) Uani 1 1 d . . . . .
H38 H 0.547989 0.223325 0.721983 0.036 Uiso 1 1 calc R U . . .
C30 C 0.19922(11) 0.19537(13) 0.35396(11) 0.0294(5) Uani 1 1 d . . . . .
H30 H 0.155707 0.189342 0.366922 0.035 Uiso 1 1 calc R U . . .
C113 C 0.38214(13) 0.49801(12) 0.51119(11) 0.0308(5) Uani 1 1 d . . . . .
H113 H 0.399520 0.503707 0.472130 0.037 Uiso 1 1 calc R U . . .
C91 C 0.42367(11) 0.40769(11) 0.94829(10) 0.0242(4) Uani 1 1 d . . . . .
C79 C 0.23559(13) 0.08237(12) 0.82920(11) 0.0301(5) Uani 1 1 d . . . . .
C84 C 0.19505(13) 0.13325(13) 0.81622(12) 0.0336(5) Uani 1 1 d . . . . .
H84 H 0.196496 0.170386 0.840559 0.040 Uiso 1 1 calc R U . . .
C18 C 0.65117(12) 0.18321(13) 0.28982(11) 0.0317(5) Uani 1 1 d . . . . .
H18 H 0.659387 0.204805 0.253189 0.038 Uiso 1 1 calc R U . . .
C68 C 0.07445(11) 0.30540(11) 0.84849(10) 0.0254(5) Uani 1 1 d . . . . .
H68 H 0.059871 0.337825 0.821978 0.031 Uiso 1 1 calc R U . . .
C111 C 0.29949(12) 0.52050(12) 0.58376(12) 0.0320(5) Uani 1 1 d . . . . .
H111 H 0.260302 0.541511 0.594478 0.038 Uiso 1 1 calc R U . . .
C22 C 0.40123(12) 0.13946(13) 0.20663(11) 0.0316(5) Uani 1 1 d . . . . .
H22 H 0.366981 0.165796 0.192458 0.038 Uiso 1 1 calc R U . . .
C58 C 0.18352(13) 0.26251(14) 1.17949(11) 0.0348(6) Uani 1 1 d . . . . .
H58 H 0.173248 0.271785 1.220062 0.042 Uiso 1 1 calc R U . . .
C92 C 0.47740(11) 0.36904(11) 0.96093(11) 0.0261(5) Uani 1 1 d . . . . .
H92 H 0.474912 0.338611 0.992371 0.031 Uiso 1 1 calc R U . . .
C16 C 0.66517(11) 0.09068(13) 0.35132(12) 0.0309(5) Uani 1 1 d . . . . .
H16 H 0.681838 0.048846 0.356822 0.037 Uiso 1 1 calc R U . . .
C97 C 0.30922(13) 0.29835(14) 0.78518(12) 0.0364(6) Uani 1 1 d . . . . .
H97A H 0.266423 0.302454 0.805030 0.044 Uiso 1 1 calc R U . . .
H97B H 0.307054 0.263693 0.755131 0.044 Uiso 1 1 calc R U . . .
C25 C 0.50223(14) 0.06330(12) 0.24717(13) 0.0362(6) Uani 1 1 d . . . . .
H25 H 0.537022 0.037312 0.260771 0.043 Uiso 1 1 calc R U . . .
C57 C 0.21052(13) 0.20492(13) 1.16443(11) 0.0328(5) Uani 1 1 d . . . . .
H57 H 0.218371 0.174171 1.194842 0.039 Uiso 1 1 calc R U . . .
C69 C 0.03823(11) 0.25107(12) 0.85541(11) 0.0276(5) Uani 1 1 d . . . . .
H69 H -0.000523 0.245416 0.832945 0.033 Uiso 1 1 calc R U . . .
C17 C 0.67410(12) 0.12085(14) 0.29786(13) 0.0360(6) Uani 1 1 d . . . . .
H17 H 0.695845 0.099621 0.266059 0.043 Uiso 1 1 calc R U . . .
C112 C 0.32475(13) 0.52763(12) 0.52692(12) 0.0342(6) Uani 1 1 d . . . . .
H112 H 0.302468 0.553134 0.498369 0.041 Uiso 1 1 calc R U . . .
C105 C 0.22987(17) 0.44318(14) 0.37262(14) 0.0450(7) Uani 1 1 d . . . . .
H105 H 0.217687 0.445701 0.413601 0.054 Uiso 1 1 calc R U . . .
C36 C 0.55837(12) 0.37636(14) 0.69866(13) 0.0352(6) Uani 1 1 d . . . . .
H36 H 0.569184 0.415119 0.718304 0.042 Uiso 1 1 calc R U . . .
C24 C 0.46854(15) 0.04697(14) 0.19520(14) 0.0417(7) Uani 1 1 d . . . . .
H24 H 0.479971 0.009453 0.173801 0.050 Uiso 1 1 calc R U . . .
C23 C 0.41848(14) 0.08525(14) 0.17470(12) 0.0394(6) Uani 1 1 d . . . . .
H23 H 0.396033 0.074470 0.138927 0.047 Uiso 1 1 calc R U . . .
C94 C 0.53895(14) 0.41904(16) 0.88235(13) 0.0438(7) Uani 1 1 d . . . . .
H94 H 0.578151 0.423160 0.860250 0.053 Uiso 1 1 calc R U . . .
C93 C 0.53444(12) 0.37477(13) 0.92787(12) 0.0342(6) Uani 1 1 d . . . . .
H93 H 0.570445 0.348044 0.936705 0.041 Uiso 1 1 calc R U . . .
C46 C 0.24145(13) 0.30267(14) 0.49896(16) 0.0441(7) Uani 1 1 d . . . . .
H46A H 0.227943 0.319829 0.459570 0.053 Uiso 1 1 calc R U . . .
H46B H 0.202556 0.297336 0.524553 0.053 Uiso 1 1 calc R U . . .
C49 C 0.33628(13) 0.05638(14) 0.47179(15) 0.0420(7) Uani 1 1 d . . . . .
H49A H 0.301934 0.057159 0.440760 0.050 Uiso 1 1 calc R U . . .
H49B H 0.319527 0.076947 0.508601 0.050 Uiso 1 1 calc R U . . .
C78 C 0.37478(14) 0.13054(14) 0.80584(12) 0.0366(6) Uani 1 1 d . . . . .
H78 H 0.338826 0.155634 0.793372 0.044 Uiso 1 1 calc R U . . .
C99 C 0.40311(14) 0.35474(15) 0.75352(13) 0.0398(6) Uani 1 1 d . . . . .
H99A H 0.416856 0.336627 0.714571 0.048 Uiso 1 1 calc R U . . .
H99B H 0.424052 0.396858 0.758871 0.048 Uiso 1 1 calc R U . . .
C96 C 0.42909(14) 0.45176(13) 0.90192(13) 0.0377(6) Uani 1 1 d . . . . .
H96 H 0.393165 0.478400 0.892608 0.045 Uiso 1 1 calc R U . . .
C103 C 0.53565(14) 0.14615(14) 0.98207(15) 0.0434(7) Uani 1 1 d . . . . .
H10A H 0.552690 0.110075 0.958164 0.052 Uiso 1 1 calc R U . . .
H10B H 0.571460 0.164326 1.006243 0.052 Uiso 1 1 calc R U . . .
C106 C 0.18444(16) 0.42654(14) 0.33022(15) 0.0455(7) Uani 1 1 d . . . . .
H106 H 0.140998 0.417565 0.341807 0.055 Uiso 1 1 calc R U . . .
C107 C 0.20238(17) 0.42297(15) 0.27074(15) 0.0490(8) Uani 1 1 d . . . . .
H107 H 0.171180 0.411605 0.241257 0.059 Uiso 1 1 calc R U . . .
C76 C 0.48644(16) 0.09897(18) 0.79361(14) 0.0495(8) Uani 1 1 d . . . . .
H76 H 0.526198 0.100812 0.772080 0.059 Uiso 1 1 calc R U . . .
C37 C 0.56085(13) 0.31897(14) 0.72947(11) 0.0344(6) Uani 1 1 d . . . . .
H37 H 0.573182 0.318414 0.770478 0.041 Uiso 1 1 calc R U . . .
C47 C 0.29049(13) 0.34547(13) 0.52834(16) 0.0424(7) Uani 1 1 d . . . . .
H47A H 0.281153 0.390911 0.519959 0.051 Uiso 1 1 calc R U . . .
H47B H 0.291543 0.338770 0.572237 0.051 Uiso 1 1 calc R U . . .
C100 C 0.42052(13) 0.31020(15) 0.80456(13) 0.0404(6) Uani 1 1 d . . . . .
H10C H 0.447526 0.274447 0.789784 0.048 Uiso 1 1 calc R U . . .
H10D H 0.445092 0.333358 0.835862 0.048 Uiso 1 1 calc R U . . .
C83 C 0.15215(15) 0.13074(16) 0.76795(13) 0.0424(6) Uani 1 1 d . . . . .
H83 H 0.124563 0.165936 0.759559 0.051 Uiso 1 1 calc R U . . .
C98 C 0.32961(14) 0.36062(16) 0.75663(14) 0.0442(7) Uani 1 1 d . . . . .
H98A H 0.316481 0.397463 0.781573 0.053 Uiso 1 1 calc R U . . .
H98B H 0.310563 0.365335 0.716148 0.053 Uiso 1 1 calc R U . . .
C110 C 0.29323(17) 0.45626(13) 0.35593(15) 0.0450(7) Uani 1 1 d . . . . .
H110 H 0.324449 0.467818 0.385321 0.054 Uiso 1 1 calc R U . . .
C39 C 0.42600(14) 0.17145(14) 0.61876(10) 0.0355(6) Uani 1 1 d . . . . .
C74 C 0.42151(16) 0.05475(14) 0.87255(13) 0.0411(6) Uani 1 1 d . . . . .
H74 H 0.418092 0.027207 0.906188 0.049 Uiso 1 1 calc R U . . .
C109 C 0.31089(16) 0.45242(14) 0.29613(16) 0.0457(7) Uani 1 1 d . . . . .
H109 H 0.354333 0.461238 0.284455 0.055 Uiso 1 1 calc R U . . .
C102 C 0.48029(17) 0.12473(15) 1.02180(16) 0.0503(8) Uani 1 1 d . . . . .
H10E H 0.496283 0.111088 1.061615 0.060 Uiso 1 1 calc R U . . .
H10F H 0.455833 0.089207 1.003237 0.060 Uiso 1 1 calc R U . . .
C41 C 0.31693(16) 0.2049(2) 0.64318(13) 0.0570(10) Uani 1 1 d . . . . .
H41 H 0.286901 0.238310 0.650723 0.068 Uiso 1 1 calc R U . . .
C82 C 0.14991(18) 0.07713(17) 0.73251(15) 0.0519(8) Uani 1 1 d . . . . .
H82 H 0.120229 0.074926 0.699990 0.062 Uiso 1 1 calc R U . . .
C101 C 0.43871(13) 0.18428(16) 1.02662(13) 0.0414(7) Uani 1 1 d . . . . .
H10G H 0.393363 0.173526 1.037366 0.050 Uiso 1 1 calc R U . . .
H10H H 0.456442 0.214224 1.056754 0.050 Uiso 1 1 calc R U . . .
C95 C 0.48619(16) 0.45752(16) 0.86891(14) 0.0484(8) Uani 1 1 d . . . . .
H95 H 0.488965 0.487720 0.837288 0.058 Uiso 1 1 calc R U . . .
C108 C 0.26577(18) 0.43592(15) 0.25394(14) 0.0491(8) Uani 1 1 d . . . . .
H108 H 0.277943 0.433342 0.212964 0.059 Uiso 1 1 calc R U . . .
C51 C 0.40806(17) -0.02275(15) 0.43665(18) 0.0536(8) Uani 1 1 d . . . . .
H51A H 0.441187 -0.053458 0.450818 0.064 Uiso 1 1 calc R U . . .
H51B H 0.387682 -0.039669 0.399753 0.064 Uiso 1 1 calc R U . . .
C50 C 0.35786(16) -0.01066(16) 0.4843(2) 0.0613(10) Uani 1 1 d . . . . .
H50A H 0.321171 -0.040942 0.480759 0.074 Uiso 1 1 calc R U . . .
H50B H 0.376978 -0.014310 0.524836 0.074 Uiso 1 1 calc R U . . .
C40 C 0.38127(13) 0.21949(17) 0.63008(12) 0.0410(7) Uani 1 1 d . . . . .
H40 H 0.394744 0.262803 0.628878 0.049 Uiso 1 1 calc R U . . .
C48 C 0.35290(15) 0.32502(13) 0.49979(18) 0.0511(9) Uani 1 1 d . . . . .
H48A H 0.361020 0.349732 0.462746 0.061 Uiso 1 1 calc R U . . .
H48B H 0.389746 0.331662 0.527587 0.061 Uiso 1 1 calc R U . . .
C75 C 0.48043(16) 0.06002(17) 0.84266(16) 0.0516(8) Uani 1 1 d . . . . .
H75 H 0.516912 0.036409 0.856316 0.062 Uiso 1 1 calc R U . . .
C77 C 0.43348(16) 0.13589(17) 0.77568(13) 0.0460(7) Uani 1 1 d . . . . .
H77 H 0.437590 0.164567 0.742954 0.055 Uiso 1 1 calc R U . . .
C104 C 0.50595(14) 0.19639(14) 0.94190(16) 0.0456(7) Uani 1 1 d . . . . .
H10I H 0.533443 0.235116 0.941177 0.055 Uiso 1 1 calc R U . . .
H10J H 0.501581 0.180086 0.900477 0.055 Uiso 1 1 calc R U . . .
C80 C 0.23314(19) 0.02897(14) 0.79242(15) 0.0517(8) Uani 1 1 d . . . . .
H80 H 0.260812 -0.006278 0.800394 0.062 Uiso 1 1 calc R U . . .
C81 C 0.1908(2) 0.02655(16) 0.74427(17) 0.0633(10) Uani 1 1 d . . . . .
H81 H 0.189947 -0.010074 0.719229 0.076 Uiso 1 1 calc R U . . .
C44 C 0.4047(2) 0.10899(19) 0.62052(17) 0.0605(10) Uani 1 1 d . . . . .
H44 H 0.434536 0.075390 0.612796 0.073 Uiso 1 1 calc R U . . .
C52 C 0.4370(2) 0.04022(14) 0.4258(2) 0.0712(13) Uani 1 1 d . . . . .
H52A H 0.480312 0.042796 0.444994 0.085 Uiso 1 1 calc R U . . .
H52B H 0.442425 0.047372 0.382247 0.085 Uiso 1 1 calc R U . . .
C43 C 0.3407(2) 0.0947(2) 0.6334(2) 0.0793(14) Uani 1 1 d . . . . .
H43 H 0.326535 0.051583 0.634135 0.095 Uiso 1 1 calc R U . . .
C42 C 0.29676(19) 0.1439(3) 0.64528(16) 0.0700(13) Uani 1 1 d . . . . .
H42 H 0.252860 0.134362 0.654808 0.084 Uiso 1 1 calc R U . . .

loop_
_atom_site_aniso_label
_atom_site_aniso_U_11
_atom_site_aniso_U_22
_atom_site_aniso_U_33
_atom_site_aniso_U_23
_atom_site_aniso_U_13
_atom_site_aniso_U_12
Ca1 0.01776(19) 0.01961(19) 0.01926(19) 0.00185(15) 0.00209(15) 0.00156(15)
Ca2 0.0253(2) 0.01793(19) 0.0223(2) 0.00157(16) -0.00022(17) 0.00112(16)
P4 0.0207(2) 0.0161(2) 0.0204(2) 0.00116(19) -0.0039(2) -0.0002(2)
P1 0.0205(2) 0.0218(3) 0.0172(2) 0.0008(2) -0.00019(19) -0.0032(2)
P2 0.0311(3) 0.0292(3) 0.0179(3) 0.0038(2) 0.0001(2) 0.0028(2)
P3 0.0326(3) 0.0158(2) 0.0256(3) 0.0012(2) 0.0003(2) 0.0015(2)
O4 0.0236(8) 0.0335(9) 0.0361(9) 0.0063(7) 0.0008(7) 0.0052(7)
O3 0.0282(9) 0.0385(9) 0.0220(8) 0.0027(7) 0.0004(6) -0.0018(7)
O2 0.0281(9) 0.0221(8) 0.0496(11) 0.0045(8) 0.0097(8) -0.0023(7)
O1 0.0196(8) 0.0254(8) 0.0427(9) -0.0088(7) 0.0063(7) 0.0011(6)
N1 0.0203(9) 0.0174(8) 0.0198(9) 0.0002(7) 0.0004(7) -0.0020(7)
N4 0.0229(9) 0.0180(8) 0.0195(9) 0.0013(7) -0.0041(7) 0.0001(7)
N2 0.0216(9) 0.0250(9) 0.0179(8) 0.0002(7) 0.0008(7) 0.0032(7)
N3 0.0299(10) 0.0175(8) 0.0211(9) 0.0019(7) 0.0014(8) 0.0013(7)
C4 0.0279(11) 0.0173(10) 0.0195(10) 0.0003(8) 0.0048(8) -0.0024(8)
C1 0.0185(10) 0.0181(10) 0.0174(10) 0.0006(7) 0.0029(8) -0.0002(8)
C9 0.0209(10) 0.0190(10) 0.0200(10) -0.0016(8) 0.0043(8) -0.0021(8)
C88 0.0304(12) 0.0419(14) 0.0194(10) -0.0058(10) -0.0051(9) 0.0094(11)
C61 0.0175(9) 0.0237(10) 0.0192(10) 0.0025(8) -0.0016(8) -0.0040(8)
C64 0.0218(10) 0.0173(9) 0.0144(9) 0.0004(7) -0.0012(8) 0.0008(8)
C32 0.0215(11) 0.0246(11) 0.0240(11) -0.0012(8) 0.0024(8) -0.0009(8)
C11 0.0155(9) 0.0178(9) 0.0205(10) -0.0030(8) -0.0012(8) 0.0003(8)
C60 0.0248(11) 0.0269(11) 0.0222(11) 0.0014(9) 0.0019(9) -0.0025(9)
C31 0.0259(11) 0.0269(12) 0.0285(12) -0.0036(9) 0.0024(9) -0.0058(9)
C85 0.0192(10) 0.0203(10) 0.0212(10) -0.0032(8) -0.0012(8) 0.0036(8)
C19 0.0188(10) 0.0306(12) 0.0251(11) -0.0016(9) 0.0047(8) 0.0005(9)
C12 0.0174(9) 0.0177(10) 0.0205(10) -0.0012(8) -0.0015(8) -0.0008(7)
C15 0.0154(9) 0.0238(11) 0.0306(11) -0.0079(9) -0.0019(8) 0.0000(8)
C14 0.0186(10) 0.0170(10) 0.0356(12) -0.0036(9) -0.0039(9) 0.0015(8)
C87 0.0296(12) 0.0374(13) 0.0217(11) 0.0050(10) -0.0004(9) 0.0022(10)
C86 0.0237(11) 0.0282(11) 0.0216(11) -0.0002(9) -0.0028(9) -0.0004(9)
C13 0.0217(10) 0.0198(10) 0.0251(11) 0.0020(8) -0.0023(8) -0.0011(8)
C33 0.0191(10) 0.0360(12) 0.0210(10) -0.0027(9) 0.0003(8) 0.0045(9)
C66 0.0282(11) 0.0187(10) 0.0184(10) 0.0019(8) -0.0044(8) 0.0038(8)
C10 0.0181(9) 0.0170(9) 0.0167(9) -0.0001(8) 0.0034(8) -0.0009(7)
C70 0.0233(11) 0.0256(11) 0.0323(12) -0.0003(9) -0.0016(9) -0.0026(9)
C21 0.0253(11) 0.0256(11) 0.0207(10) -0.0025(8) 0.0080(9) -0.0073(9)
C62 0.0185(10) 0.0197(10) 0.0176(10) 0.0026(8) -0.0028(7) -0.0020(8)
C116 0.0287(12) 0.0286(12) 0.0294(12) 0.0022(9) 0.0018(9) -0.0019(9)
C26 0.0290(12) 0.0265(12) 0.0272(12) 0.0001(9) 0.0104(9) -0.0041(9)
C27 0.0211(10) 0.0258(11) 0.0171(10) -0.0008(8) -0.0025(8) -0.0015(8)
C2 0.0249(11) 0.0200(10) 0.0212(10) 0.0031(8) -0.0005(8) 0.0028(9)
C55 0.0285(12) 0.0277(12) 0.0266(12) 0.0116(9) -0.0052(9) -0.0026(9)
C63 0.0214(10) 0.0161(9) 0.0152(9) 0.0000(7) -0.0010(8) 0.0010(8)
C20 0.0140(9) 0.0225(10) 0.0228(10) -0.0039(9) 0.0012(8) -0.0014(8)
C71 0.0226(10) 0.0206(10) 0.0237(11) 0.0016(8) -0.0008(8) 0.0006(8)
C53 0.0213(10) 0.0195(10) 0.0212(10) 0.0037(8) -0.0020(8) -0.0022(8)
C3 0.0301(11) 0.0165(10) 0.0256(11) 0.0044(8) 0.0029(9) 0.0019(8)
C65 0.0268(11) 0.0171(9) 0.0180(10) 0.0004(8) -0.0008(8) 0.0002(8)
C90 0.0262(11) 0.0209(10) 0.0287(12) -0.0038(9) -0.0057(9) 0.0013(9)
C72 0.0205(10) 0.0190(9) 0.0166(9) -0.0010(8) -0.0007(8) 0.0017(8)
C8 0.0238(11) 0.0246(11) 0.0263(11) -0.0016(9) -0.0006(9) -0.0027(9)
C56 0.0231(10) 0.0295(11) 0.0211(10) 0.0057(9) -0.0022(8) -0.0059(9)
C45 0.0181(10) 0.0283(12) 0.0358(13) -0.0097(10) 0.0014(9) -0.0003(9)
C67 0.0234(11) 0.0202(10) 0.0204(10) 0.0002(8) -0.0016(8) 0.0019(8)
C6 0.0408(14) 0.0244(11) 0.0304(12) -0.0068(10) 0.0019(11) -0.0125(10)
C89 0.0300(12) 0.0310(12) 0.0285(12) -0.0112(10) -0.0103(10) 0.0053(10)
C29 0.0247(11) 0.0319(12) 0.0330(12) -0.0011(10) -0.0024(9) 0.0067(10)
C7 0.0288(12) 0.0304(12) 0.0296(12) -0.0031(9) -0.0027(10) -0.0082(10)
C73 0.0338(12) 0.0226(11) 0.0234(11) -0.0003(9) -0.0004(9) 0.0060(9)
C34 0.0194(10) 0.0360(13) 0.0244(11) -0.0020(10) -0.0007(8) 0.0048(9)
C5 0.0393(13) 0.0182(10) 0.0270(11) -0.0016(9) 0.0044(10) -0.0041(9)
C115 0.0255(12) 0.0300(12) 0.0322(12) 0.0046(10) -0.0055(10) -0.0010(9)
C28 0.0260(11) 0.0242(11) 0.0273(11) 0.0022(9) -0.0040(9) -0.0013(9)
C114 0.0234(11) 0.0313(12) 0.0343(13) -0.0041(10) 0.0000(10) -0.0049(9)
C35 0.0245(12) 0.0343(13) 0.0348(13) -0.0045(10) 0.0002(10) 0.0054(10)
C59 0.0333(13) 0.0362(13) 0.0262(12) -0.0037(10) 0.0053(9) -0.0015(11)
C54 0.0259(11) 0.0194(10) 0.0286(12) 0.0070(9) -0.0024(9) -0.0005(8)
C38 0.0247(11) 0.0417(14) 0.0232(11) 0.0011(10) 0.0004(9) 0.0040(10)
C30 0.0196(11) 0.0395(13) 0.0291(12) -0.0029(10) 0.0019(9) 0.0001(10)
C113 0.0383(13) 0.0299(12) 0.0242(11) 0.0005(10) -0.0004(10) -0.0103(10)
C91 0.0251(11) 0.0231(10) 0.0242(11) 0.0025(9) -0.0032(9) -0.0052(9)
C79 0.0361(13) 0.0231(11) 0.0311(12) 0.0011(10) -0.0014(10) -0.0078(10)
C84 0.0327(13) 0.0364(14) 0.0315(13) -0.0040(11) -0.0029(10) 0.0021(11)
C18 0.0237(11) 0.0471(15) 0.0244(11) -0.0041(10) 0.0079(9) -0.0023(11)
C68 0.0254(11) 0.0257(11) 0.0252(11) 0.0011(9) -0.0059(9) 0.0052(9)
C111 0.0274(12) 0.0249(11) 0.0436(14) 0.0019(10) -0.0007(11) 0.0021(9)
C22 0.0285(12) 0.0391(14) 0.0270(12) -0.0072(10) 0.0049(10) -0.0091(10)
C58 0.0385(14) 0.0464(15) 0.0194(11) -0.0009(11) 0.0066(10) -0.0040(12)
C92 0.0249(11) 0.0290(12) 0.0244(11) -0.0004(9) -0.0025(9) -0.0028(9)
C16 0.0210(11) 0.0322(12) 0.0396(14) -0.0119(11) 0.0015(10) 0.0053(9)
C97 0.0291(13) 0.0494(16) 0.0308(13) 0.0005(11) -0.0028(10) 0.0003(11)
C25 0.0378(14) 0.0266(12) 0.0441(15) 0.0009(11) 0.0209(12) -0.0016(10)
C57 0.0363(13) 0.0424(14) 0.0198(11) 0.0099(10) 0.0003(10) -0.0055(11)
C69 0.0200(11) 0.0316(12) 0.0311(12) -0.0008(10) -0.0068(9) 0.0015(9)
C17 0.0247(12) 0.0483(16) 0.0351(13) -0.0167(12) 0.0079(10) 0.0041(11)
C112 0.0388(14) 0.0264(12) 0.0375(14) 0.0088(10) -0.0089(11) -0.0041(10)
C105 0.067(2) 0.0328(14) 0.0355(14) -0.0058(11) 0.0081(14) 0.0103(14)
C36 0.0259(12) 0.0411(14) 0.0385(14) -0.0137(12) -0.0004(10) 0.0016(11)
C24 0.0472(16) 0.0323(13) 0.0455(16) -0.0153(12) 0.0222(13) -0.0122(12)
C23 0.0381(14) 0.0462(15) 0.0340(13) -0.0175(12) 0.0113(11) -0.0155(13)
C94 0.0339(14) 0.0586(18) 0.0389(15) 0.0004(13) 0.0080(11) -0.0193(13)
C93 0.0249(12) 0.0417(14) 0.0361(14) -0.0056(11) -0.0022(10) -0.0044(10)
C46 0.0262(13) 0.0373(15) 0.069(2) -0.0207(14) 0.0022(13) 0.0047(11)
C49 0.0253(13) 0.0385(15) 0.0621(19) 0.0168(13) 0.0054(12) -0.0039(11)
C78 0.0356(14) 0.0420(15) 0.0322(13) 0.0084(11) -0.0024(11) 0.0041(12)
C99 0.0365(14) 0.0512(17) 0.0318(14) 0.0077(12) 0.0029(11) -0.0011(12)
C96 0.0361(14) 0.0380(14) 0.0390(14) 0.0144(11) 0.0005(12) -0.0032(11)
C103 0.0371(15) 0.0360(14) 0.0572(18) -0.0033(13) -0.0113(13) 0.0095(12)
C106 0.0473(17) 0.0306(14) 0.0587(19) -0.0089(13) 0.0079(14) 0.0039(12)
C107 0.059(2) 0.0402(16) 0.0480(17) -0.0140(13) -0.0135(15) 0.0123(14)
C76 0.0401(16) 0.072(2) 0.0367(15) 0.0000(15) 0.0119(13) 0.0090(15)
C37 0.0289(12) 0.0497(16) 0.0246(12) -0.0085(11) -0.0020(9) 0.0009(11)
C47 0.0320(14) 0.0290(13) 0.066(2) -0.0102(13) 0.0077(13) -0.0013(11)
C100 0.0299(13) 0.0557(17) 0.0356(14) 0.0103(13) 0.0047(11) -0.0013(12)
C83 0.0343(14) 0.0551(18) 0.0378(14) 0.0030(13) -0.0037(12) -0.0004(13)
C98 0.0374(15) 0.0555(18) 0.0397(15) 0.0139(14) 0.0034(12) 0.0094(13)
C110 0.0563(19) 0.0274(13) 0.0514(17) -0.0098(12) -0.0128(15) 0.0059(13)
C39 0.0387(14) 0.0494(15) 0.0183(11) 0.0029(10) 0.0064(10) -0.0116(12)
C74 0.0485(17) 0.0397(14) 0.0350(14) 0.0114(11) 0.0034(12) 0.0165(13)
C109 0.0451(16) 0.0307(14) 0.0614(19) 0.0060(13) 0.0101(15) 0.0054(12)
C102 0.0570(19) 0.0366(15) 0.0571(19) 0.0172(14) -0.0216(16) -0.0138(14)
C41 0.0371(16) 0.106(3) 0.0277(14) -0.0106(16) 0.0045(12) -0.0136(18)
C82 0.0551(19) 0.0563(19) 0.0443(17) 0.0002(14) -0.0179(15) -0.0224(16)
C101 0.0289(13) 0.0593(18) 0.0361(14) 0.0151(13) -0.0040(11) -0.0104(13)
C95 0.0474(18) 0.0547(19) 0.0429(16) 0.0201(14) 0.0071(14) -0.0143(14)
C108 0.070(2) 0.0442(17) 0.0329(15) 0.0055(12) 0.0085(14) 0.0195(15)
C51 0.0505(18) 0.0320(15) 0.078(2) 0.0003(15) -0.0070(17) -0.0024(13)
C50 0.0407(17) 0.0408(17) 0.102(3) 0.0350(19) 0.0086(18) -0.0037(14)
C40 0.0311(13) 0.068(2) 0.0238(12) -0.0035(12) 0.0004(10) -0.0067(13)
C48 0.0321(14) 0.0277(13) 0.093(3) -0.0137(15) 0.0219(16) -0.0038(11)
C75 0.0428(17) 0.0577(19) 0.0542(19) 0.0118(15) 0.0066(14) 0.0259(15)
C77 0.0468(17) 0.0602(19) 0.0309(14) 0.0095(13) 0.0023(12) 0.0019(15)
C104 0.0343(14) 0.0315(14) 0.071(2) 0.0142(14) 0.0187(14) 0.0096(11)
C80 0.077(2) 0.0270(14) 0.0514(18) -0.0042(13) -0.0196(17) -0.0054(14)
C81 0.092(3) 0.0379(17) 0.060(2) -0.0115(15) -0.028(2) -0.0174(18)
C44 0.066(2) 0.057(2) 0.058(2) 0.0008(16) 0.0165(17) -0.0208(18)
C52 0.065(2) 0.0255(14) 0.123(4) -0.0032(18) 0.055(2) 0.0007(14)
C43 0.080(3) 0.078(3) 0.080(3) 0.000(2) 0.024(2) -0.048(3)
C42 0.049(2) 0.120(4) 0.0410(18) -0.007(2) 0.0144(15) -0.041(2)

loop_
_atom_type_symbol
_atom_type_description
_atom_type_scat_dispersion_real
_atom_type_scat_dispersion_imag
_atom_type_scat_source
C C 0.0181 0.0091 'International Tables Vol C Tables 4.2.6.8 and 6.1.1.4'
H H 0.0000 0.0000 'International Tables Vol C Tables 4.2.6.8 and 6.1.1.4'
Ca Ca 0.3641 1.2855 'International Tables Vol C Tables 4.2.6.8 and 6.1.1.4'
N N 0.0311 0.0180 'International Tables Vol C Tables 4.2.6.8 and 6.1.1.4'
O O 0.0492 0.0322 'International Tables Vol C Tables 4.2.6.8 and 6.1.1.4'
P P 0.2955 0.4335 'International Tables Vol C Tables 4.2.6.8 and 6.1.1.4'

loop_
_exptl_crystal_face_index_h
_exptl_crystal_face_index_k
_exptl_crystal_face_index_l
_exptl_crystal_face_perp_dist
11 0 -8 0.0933
-6 0 13 0.0473
7 0 13 0.0603
-7 0 -12 0.0525
0 7 12 0.0494
-1 3 -14 0.0316
-13 0 1 0.0928
0 -13 6 0.0990
0 12 -6 0.0833
-11 8 -1 0.1177
1 0 -14 0.0166
11 -8 1 0.1367
0 -1 14 0.0180
0 12 7 0.0761
-11 0 8 0.0799
0 -12 -7 0.0985
13 0 0 0.1081

loop_
_geom_angle_atom_site_label_1
_geom_angle_atom_site_label_2
_geom_angle_atom_site_label_3
_geom_angle
_geom_angle_site_symmetry_1
_geom_angle_site_symmetry_3
_geom_angle_publ_flag
O2 Ca1 N1 107.43(7) . . ?
O2 Ca1 N2 111.03(7) . . ?
O1 Ca1 O2 110.67(6) . . ?
O1 Ca1 N1 103.95(7) . . ?
O1 Ca1 N2 106.20(7) . . ?
N1 Ca1 N2 117.29(7) . . ?
O4 Ca2 O3 115.21(6) . . ?
O4 Ca2 N4 106.77(7) . . ?
O4 Ca2 N3 105.56(7) . . ?
O3 Ca2 N4 98.26(7) . . ?
N3 Ca2 O3 113.61(7) . . ?
N3 Ca2 N4 117.59(7) . . ?
N4 P4 C85 101.57(10) . . ?
N4 P4 C91 105.15(10) . . ?
C85 P4 C91 98.52(10) . . ?
N1 P1 C21 102.59(10) . . ?
N1 P1 C27 103.68(9) . . ?
C21 P1 C27 99.16(10) . . ?
N2 P2 C33 103.08(10) . . ?
N2 P2 C39 100.16(10) . . ?
C39 P2 C33 100.43(12) . . ?
N3 P3 C73 101.35(10) . . ?
N3 P3 C79 102.91(11) . . ?
C79 P3 C73 97.57(11) . . ?
C101 O4 Ca2 118.12(15) . . ?
C101 O4 C104 108.9(2) . . ?
C104 O4 Ca2 130.93(17) . . ?
C97 O3 Ca2 126.74(15) . . ?
C100 O3 Ca2 124.46(15) . . ?
C100 O3 C97 108.74(19) . . ?
C49 O2 Ca1 132.04(17) . . ?
C49 O2 C52 108.2(2) . . ?
C52 O2 Ca1 119.60(16) . . ?
C45 O1 Ca1 126.53(13) . . ?
C45 O1 C48 109.47(18) . . ?
C48 O1 Ca1 123.98(15) . . ?
P1 N1 Ca1 135.40(10) . . ?
C1 N1 Ca1 91.70(12) . . ?
C1 N1 P1 118.21(14) . . ?
P4 N4 Ca2 136.18(10) . . ?
C64 N4 Ca2 90.67(12) . . ?
C64 N4 P4 120.28(14) . . ?
P2 N2 Ca1 133.04(10) . . ?
C12 N2 Ca1 90.09(12) . . ?
C12 N2 P2 119.60(15) . . ?
P3 N3 Ca2 131.82(11) . . ?
C53 N3 Ca2 94.78(13) . . ?
C53 N3 P3 121.47(15) . . ?
C3 C4 C9 118.3(2) . . ?
C5 C4 C9 119.8(2) . . ?
C5 C4 C3 121.9(2) . . ?
N1 C1 C10 119.38(18) . . ?
N1 C1 C2 122.41(19) . . ?
C10 C1 C2 117.97(19) . . ?
C4 C9 C10 120.4(2) . . ?
C8 C9 C4 117.3(2) . . ?
C8 C9 C10 122.3(2) . . ?
C87 C88 H88 120.2 . . ?
C89 C88 H88 120.2 . . ?
C89 C88 C87 119.5(2) . . ?
C60 C61 C62 122.1(2) . . ?
C60 C61 C56 117.6(2) . . ?
C56 C61 C62 120.3(2) . . ?
N4 C64 C63 118.99(18) . . ?
N4 C64 C65 122.94(19) . . ?
C63 C64 C65 117.91(19) . . ?
C31 C32 H32 119.7 . . ?
C31 C32 C27 120.6(2) . . ?
C27 C32 H32 119.7 . . ?
C12 C11 C10 121.65(18) . . ?
C12 C11 C20 120.22(19) . . ?
C20 C11 C10 118.12(19) . . ?
C61 C60 H60 119.1 . . ?
C59 C60 C61 121.7(2) . . ?
C59 C60 H60 119.1 . . ?
C32 C31 H31 119.9 . . ?
C32 C31 C30 120.2(2) . . ?
C30 C31 H31 119.9 . . ?
C86 C85 P4 121.69(17) . . ?
C86 C85 C90 118.4(2) . . ?
C90 C85 P4 119.69(17) . . ?
C20 C19 H19 119.5 . . ?
C18 C19 H19 119.5 . . ?
C18 C19 C20 121.0(2) . . ?
N2 C12 C11 118.72(18) . . ?
N2 C12 C13 122.75(19) . . ?
C11 C12 C13 118.08(19) . . ?
C14 C15 C20 118.6(2) . . ?
C16 C15 C14 121.9(2) . . ?
C16 C15 C20 119.5(2) . . ?
C15 C14 H14 119.5 . . ?
C13 C14 C15 121.0(2) . . ?
C13 C14 H14 119.5 . . ?
C88 C87 H87 119.9 . . ?
C88 C87 C86 120.3(2) . . ?
C86 C87 H87 119.9 . . ?
C85 C86 C87 120.6(2) . . ?
C85 C86 H86 119.7 . . ?
C87 C86 H86 119.7 . . ?
C12 C13 H13 119.1 . . ?
C14 C13 C12 121.7(2) . . ?
C14 C13 H13 119.1 . . ?
C34 C33 P2 122.93(17) . . ?
C34 C33 C38 118.2(2) . . ?
C38 C33 P2 118.6(2) . . ?
C65 C66 H66 119.3 . . ?
C65 C66 C67 121.4(2) . . ?
C67 C66 H66 119.3 . . ?
C1 C10 C9 119.95(19) . . ?
C1 C10 C11 119.91(18) . . ?
C9 C10 C11 119.81(18) . . ?
C71 C70 H70 119.7 . . ?
C71 C70 C69 120.6(2) . . ?
C69 C70 H70 119.7 . . ?
C26 C21 P1 122.36(18) . . ?
C26 C21 C22 119.2(2) . . ?
C22 C21 P1 118.10(19) . . ?
C61 C62 C63 117.09(18) . . ?
C53 C62 C61 120.39(19) . . ?
C53 C62 C63 122.25(19) . . ?
C115 C116 H116 120.2 . . ?
C115 C116 C111 119.7(2) . . ?
C111 C116 H116 120.2 . . ?
C21 C26 H26 119.9 . . ?
C21 C26 C25 120.2(2) . . ?
C25 C26 H26 119.9 . . ?
C32 C27 P1 124.56(17) . . ?
C28 C27 P1 116.98(17) . . ?
C28 C27 C32 118.4(2) . . ?
C1 C2 H2 119.0 . . ?
C3 C2 C1 122.0(2) . . ?
C3 C2 H2 119.0 . . ?
C56 C55 H55 119.2 . . ?
C54 C55 H55 119.2 . . ?
C54 C55 C56 121.6(2) . . ?
C64 C63 C62 121.17(18) . . ?
C64 C63 C72 120.53(18) . . ?
C72 C63 C62 117.90(18) . . ?
C19 C20 C11 122.1(2) . . ?
C19 C20 C15 117.7(2) . . ?
C15 C20 C11 120.1(2) . . ?
C70 C71 H71 119.3 . . ?
C70 C71 C72 121.4(2) . . ?
C72 C71 H71 119.3 . . ?
N3 C53 C62 118.90(19) . . ?
N3 C53 C54 123.2(2) . . ?
C62 C53 C54 117.7(2) . . ?
C4 C3 H3 119.4 . . ?
C2 C3 C4 121.2(2) . . ?
C2 C3 H3 119.4 . . ?
C64 C65 H65 119.1 . . ?
C66 C65 C64 121.8(2) . . ?
C66 C65 H65 119.1 . . ?
C85 C90 H90 119.6 . . ?
C89 C90 C85 120.8(2) . . ?
C89 C90 H90 119.6 . . ?
C71 C72 C63 122.51(19) . . ?
C71 C72 C67 117.50(19) . . ?
C67 C72 C63 119.98(19) . . ?
C9 C8 H8 119.2 . . ?
C7 C8 C9 121.6(2) . . ?
C7 C8 H8 119.2 . . ?
C55 C56 C61 118.0(2) . . ?
C57 C56 C61 119.5(2) . . ?
C57 C56 C55 122.5(2) . . ?
O1 C45 H45A 110.7 . . ?
O1 C45 H45B 110.7 . . ?
O1 C45 C46 105.01(19) . . ?
H45A C45 H45B 108.8 . . ?
C46 C45 H45A 110.7 . . ?
C46 C45 H45B 110.7 . . ?
C66 C67 C72 118.36(19) . . ?
C66 C67 C68 121.9(2) . . ?
C68 C67 C72 119.7(2) . . ?
C7 C6 H6 120.2 . . ?
C5 C6 H6 120.2 . . ?
C5 C6 C7 119.7(2) . . ?
C88 C89 C90 120.3(2) . . ?
C88 C89 H89 119.9 . . ?
C90 C89 H89 119.9 . . ?
C28 C29 H29 119.9 . . ?
C30 C29 H29 119.9 . . ?
C30 C29 C28 120.2(2) . . ?
C8 C7 C6 120.6(2) . . ?
C8 C7 H7 119.7 . . ?
C6 C7 H7 119.7 . . ?
C78 C73 P3 121.88(19) . . ?
C74 C73 P3 119.88(19) . . ?
C74 C73 C78 118.2(2) . . ?
C33 C34 H34 119.5 . . ?
C33 C34 C35 120.9(2) . . ?
C35 C34 H34 119.5 . . ?
C4 C5 H5 119.5 . . ?
C6 C5 C4 121.1(2) . . ?
C6 C5 H5 119.5 . . ?
C116 C115 H115 119.8 . . ?
C114 C115 C116 120.3(2) . . ?
C114 C115 H115 119.8 . . ?
C27 C28 C29 120.8(2) . . ?
C27 C28 H28 119.6 . . ?
C29 C28 H28 119.6 . . ?
C115 C114 H114 120.2 . . ?
C115 C114 C113 119.6(2) . . ?
C113 C114 H114 120.2 . . ?
C34 C35 H35 119.9 . . ?
C36 C35 C34 120.3(3) . . ?
C36 C35 H35 119.9 . . ?
C60 C59 H59 119.7 . . ?
C60 C59 C58 120.6(2) . . ?
C58 C59 H59 119.7 . . ?
C55 C54 C53 122.1(2) . . ?
C55 C54 H54 119.0 . . ?
C53 C54 H54 119.0 . . ?
C33 C38 H38 119.5 . . ?
C37 C38 C33 121.0(2) . . ?
C37 C38 H38 119.5 . . ?
C31 C30 H30 120.1 . . ?
C29 C30 C31 119.7(2) . . ?
C29 C30 H30 120.1 . . ?
C114 C113 H113 120.0 . . ?
C112 C113 C114 120.1(2) . . ?
C112 C113 H113 120.0 . . ?
C92 C91 P4 124.34(17) . . ?
C96 C91 P4 117.59(19) . . ?
C96 C91 C92 118.1(2) . . ?
C84 C79 P3 122.9(2) . . ?
C84 C79 C80 118.4(3) . . ?
C80 C79 P3 118.7(2) . . ?
C79 C84 H84 119.5 . . ?
C79 C84 C83 121.0(3) . . ?
C83 C84 H84 119.5 . . ?
C19 C18 H18 119.7 . . ?
C19 C18 C17 120.7(2) . . ?
C17 C18 H18 119.7 . . ?
C67 C68 H68 119.5 . . ?
C69 C68 C67 120.9(2) . . ?
C69 C68 H68 119.5 . . ?
C116 C111 H111 120.1 . . ?
C112 C111 C116 119.8(2) . . ?
C112 C111 H111 120.1 . . ?
C21 C22 H22 119.7 . . ?
C23 C22 C21 120.6(3) . . ?
C23 C22 H22 119.7 . . ?
C59 C58 H58 120.3 . . ?
C57 C58 C59 119.4(2) . . ?
C57 C58 H58 120.3 . . ?
C91 C92 H92 119.7 . . ?
C93 C92 C91 120.7(2) . . ?
C93 C92 H92 119.7 . . ?
C15 C16 H16 119.5 . . ?
C17 C16 C15 120.9(2) . . ?
C17 C16 H16 119.5 . . ?
O3 C97 H97A 111.1 . . ?
O3 C97 H97B 111.1 . . ?
O3 C97 C98 103.1(2) . . ?
H97A C97 H97B 109.1 . . ?
C98 C97 H97A 111.1 . . ?
C98 C97 H97B 111.1 . . ?
C26 C25 H25 120.0 . . ?
C26 C25 C24 120.0(3) . . ?
C24 C25 H25 120.0 . . ?
C56 C57 H57 119.4 . . ?
C58 C57 C56 121.1(2) . . ?
C58 C57 H57 119.4 . . ?
C70 C69 H69 120.1 . . ?
C68 C69 C70 119.8(2) . . ?
C68 C69 H69 120.1 . . ?
C18 C17 H17 120.0 . . ?
C16 C17 C18 120.0(2) . . ?
C16 C17 H17 120.0 . . ?
C113 C112 H112 119.7 . . ?
C111 C112 C113 120.5(2) . . ?
C111 C112 H112 119.7 . . ?
C106 C105 H105 119.8 . . ?
C106 C105 C110 120.4(3) . . ?
C110 C105 H105 119.8 . . ?
C35 C36 H36 120.3 . . ?
C37 C36 C35 119.4(2) . . ?
C37 C36 H36 120.3 . . ?
C25 C24 H24 119.9 . . ?
C23 C24 C25 120.2(2) . . ?
C23 C24 H24 119.9 . . ?
C22 C23 H23 120.1 . . ?
C24 C23 C22 119.7(3) . . ?
C24 C23 H23 120.1 . . ?
C93 C94 H94 120.0 . . ?
C93 C94 C95 119.9(3) . . ?
C95 C94 H94 120.0 . . ?
C92 C93 H93 119.8 . . ?
C94 C93 C92 120.3(3) . . ?
C94 C93 H93 119.8 . . ?
C45 C46 H46A 111.1 . . ?
C45 C46 H46B 111.1 . . ?
H46A C46 H46B 109.0 . . ?
C47 C46 C45 103.5(2) . . ?
C47 C46 H46A 111.1 . . ?
C47 C46 H46B 111.1 . . ?
O2 C49 H49A 110.9 . . ?
O2 C49 H49B 110.9 . . ?
O2 C49 C50 104.2(2) . . ?
H49A C49 H49B 108.9 . . ?
C50 C49 H49A 110.9 . . ?
C50 C49 H49B 110.9 . . ?
C73 C78 H78 119.5 . . ?
C77 C78 C73 121.1(3) . . ?
C77 C78 H78 119.5 . . ?
H99A C99 H99B 108.9 . . ?
C100 C99 H99A 110.8 . . ?
C100 C99 H99B 110.8 . . ?
C100 C99 C98 104.5(2) . . ?
C98 C99 H99A 110.8 . . ?
C98 C99 H99B 110.8 . . ?
C91 C96 H96 119.4 . . ?
C91 C96 C95 121.2(3) . . ?
C95 C96 H96 119.4 . . ?
H10A C103 H10B 108.9 . . ?
C102 C103 H10A 110.9 . . ?
C102 C103 H10B 110.9 . . ?
C102 C103 C104 104.5(2) . . ?
C104 C103 H10A 110.9 . . ?
C104 C103 H10B 110.9 . . ?
C105 C106 H106 120.2 . . ?
C105 C106 C107 119.6(3) . . ?
C107 C106 H106 120.2 . . ?
C106 C107 H107 119.9 . . ?
C106 C107 C108 120.1(3) . . ?
C108 C107 H107 119.9 . . ?
C75 C76 H76 120.4 . . ?
C75 C76 C77 119.2(3) . . ?
C77 C76 H76 120.4 . . ?
C38 C37 C36 120.2(2) . . ?
C38 C37 H37 119.9 . . ?
C36 C37 H37 119.9 . . ?
C46 C47 H47A 111.2 . . ?
C46 C47 H47B 111.2 . . ?
H47A C47 H47B 109.1 . . ?
C48 C47 C46 102.7(2) . . ?
C48 C47 H47A 111.2 . . ?
C48 C47 H47B 111.2 . . ?
O3 C100 C99 106.5(2) . . ?
O3 C100 H10C 110.4 . . ?
O3 C100 H10D 110.4 . . ?
C99 C100 H10C 110.4 . . ?
C99 C100 H10D 110.4 . . ?
H10C C100 H10D 108.6 . . ?
C84 C83 H83 120.1 . . ?
C82 C83 C84 119.8(3) . . ?
C82 C83 H83 120.1 . . ?
C97 C98 C99 103.0(2) . . ?
C97 C98 H98A 111.2 . . ?
C97 C98 H98B 111.2 . . ?
C99 C98 H98A 111.2 . . ?
C99 C98 H98B 111.2 . . ?
H98A C98 H98B 109.1 . . ?
C105 C110 H110 120.2 . . ?
C105 C110 C109 119.7(3) . . ?
C109 C110 H110 120.2 . . ?
C40 C39 P2 125.0(2) . . ?
C44 C39 P2 116.8(3) . . ?
C44 C39 C40 118.2(3) . . ?
C73 C74 H74 119.5 . . ?
C73 C74 C75 120.9(3) . . ?
C75 C74 H74 119.5 . . ?
C110 C109 H109 120.0 . . ?
C108 C109 C110 120.0(3) . . ?
C108 C109 H109 120.0 . . ?
C103 C102 H10E 111.2 . . ?
C103 C102 H10F 111.2 . . ?
C103 C102 C101 102.8(2) . . ?
H10E C102 H10F 109.1 . . ?
C101 C102 H10E 111.2 . . ?
C101 C102 H10F 111.2 . . ?
C40 C41 H41 119.6 . . ?
C42 C41 H41 119.6 . . ?
C42 C41 C40 120.7(4) . . ?
C83 C82 H82 120.0 . . ?
C83 C82 C81 119.9(3) . . ?
C81 C82 H82 120.0 . . ?
O4 C101 C102 102.8(2) . . ?
O4 C101 H10G 111.2 . . ?
O4 C101 H10H 111.2 . . ?
C102 C101 H10G 111.2 . . ?
C102 C101 H10H 111.2 . . ?
H10G C101 H10H 109.1 . . ?
C94 C95 C96 119.8(3) . . ?
C94 C95 H95 120.1 . . ?
C96 C95 H95 120.1 . . ?
C107 C108 H108 119.9 . . ?
C109 C108 C107 120.2(3) . . ?
C109 C108 H108 119.9 . . ?
H51A C51 H51B 108.9 . . ?
C50 C51 H51A 110.9 . . ?
C50 C51 H51B 110.9 . . ?
C52 C51 H51A 110.9 . . ?
C52 C51 H51B 110.9 . . ?
C52 C51 C50 104.1(3) . . ?
C49 C50 C51 103.3(3) . . ?
C49 C50 H50A 111.1 . . ?
C49 C50 H50B 111.1 . . ?
C51 C50 H50A 111.1 . . ?
C51 C50 H50B 111.1 . . ?
H50A C50 H50B 109.1 . . ?
C39 C40 C41 120.7(3) . . ?
C39 C40 H40 119.7 . . ?
C41 C40 H40 119.7 . . ?
O1 C48 C47 106.1(2) . . ?
O1 C48 H48A 110.5 . . ?
O1 C48 H48B 110.5 . . ?
C47 C48 H48A 110.5 . . ?
C47 C48 H48B 110.5 . . ?
H48A C48 H48B 108.7 . . ?
C76 C75 C74 120.6(3) . . ?
C76 C75 H75 119.7 . . ?
C74 C75 H75 119.7 . . ?
C78 C77 C76 119.8(3) . . ?
C78 C77 H77 120.1 . . ?
C76 C77 H77 120.1 . . ?
O4 C104 C103 106.3(2) . . ?
O4 C104 H10I 110.5 . . ?
O4 C104 H10J 110.5 . . ?
C103 C104 H10I 110.5 . . ?
C103 C104 H10J 110.5 . . ?
H10I C104 H10J 108.7 . . ?
C79 C80 H80 119.6 . . ?
C81 C80 C79 120.7(3) . . ?
C81 C80 H80 119.6 . . ?
C82 C81 C80 120.3(3) . . ?
C82 C81 H81 119.9 . . ?
C80 C81 H81 119.9 . . ?
C39 C44 H44 119.6 . . ?
C39 C44 C43 120.9(4) . . ?
C43 C44 H44 119.6 . . ?
O2 C52 C51 108.1(3) . . ?
O2 C52 H52A 110.1 . . ?
O2 C52 H52B 110.1 . . ?
C51 C52 H52A 110.1 . . ?
C51 C52 H52B 110.1 . . ?
H52A C52 H52B 108.4 . . ?
C44 C43 H43 120.1 . . ?
C44 C43 C42 119.8(4) . . ?
C42 C43 H43 120.1 . . ?
C41 C42 C43 119.7(3) . . ?
C41 C42 H42 120.1 . . ?
C43 C42 H42 120.1 . . ?

loop_
_geom_bond_atom_site_label_1
_geom_bond_atom_site_label_2
_geom_bond_distance
_geom_bond_site_symmetry_2
_geom_bond_publ_flag
Ca1 O2 2.3147(17) . ?
Ca1 O1 2.2831(16) . ?
Ca1 N1 2.3153(18) . ?
Ca1 N2 2.3232(19) . ?
Ca2 O4 2.2887(17) . ?
Ca2 O3 2.2956(17) . ?
Ca2 N4 2.3037(19) . ?
Ca2 N3 2.2957(19) . ?
P4 N4 1.6812(19) . ?
P4 C85 1.836(2) . ?
P4 C91 1.857(2) . ?
P1 N1 1.6838(18) . ?
P1 C21 1.830(2) . ?
P1 C27 1.849(2) . ?
P2 N2 1.6825(18) . ?
P2 C33 1.854(3) . ?
P2 C39 1.844(3) . ?
P3 N3 1.6830(19) . ?
P3 C73 1.849(3) . ?
P3 C79 1.847(3) . ?
O4 C101 1.445(3) . ?
O4 C104 1.453(3) . ?
O3 C97 1.444(3) . ?
O3 C100 1.442(3) . ?
O2 C49 1.442(3) . ?
O2 C52 1.446(4) . ?
O1 C45 1.449(3) . ?
O1 C48 1.452(3) . ?
N1 C1 1.388(3) . ?
N4 C64 1.394(3) . ?
N2 C12 1.396(3) . ?
N3 C53 1.391(3) . ?
C4 C9 1.425(3) . ?
C4 C3 1.416(3) . ?
C4 C5 1.414(3) . ?
C1 C10 1.407(3) . ?
C1 C2 1.439(3) . ?
C9 C10 1.431(3) . ?
C9 C8 1.417(3) . ?
C88 H88 0.9500 . ?
C88 C87 1.387(4) . ?
C88 C89 1.386(4) . ?
C61 C60 1.416(3) . ?
C61 C62 1.438(3) . ?
C61 C56 1.424(3) . ?
C64 C63 1.407(3) . ?
C64 C65 1.439(3) . ?
C32 H32 0.9500 . ?
C32 C31 1.388(3) . ?
C32 C27 1.397(3) . ?
C11 C12 1.402(3) . ?
C11 C10 1.506(3) . ?
C11 C20 1.433(3) . ?
C60 H60 0.9500 . ?
C60 C59 1.368(3) . ?
C31 H31 0.9500 . ?
C31 C30 1.392(4) . ?
C85 C86 1.392(3) . ?
C85 C90 1.399(3) . ?
C19 H19 0.9500 . ?
C19 C20 1.421(3) . ?
C19 C18 1.372(3) . ?
C12 C13 1.445(3) . ?
C15 C14 1.419(3) . ?
C15 C20 1.422(3) . ?
C15 C16 1.417(3) . ?
C14 H14 0.9500 . ?
C14 C13 1.363(3) . ?
C87 H87 0.9500 . ?
C87 C86 1.393(3) . ?
C86 H86 0.9500 . ?
C13 H13 0.9500 . ?
C33 C34 1.388(4) . ?
C33 C38 1.405(3) . ?
C66 H66 0.9500 . ?
C66 C65 1.364(3) . ?
C66 C67 1.417(3) . ?
C70 H70 0.9500 . ?
C70 C71 1.377(3) . ?
C70 C69 1.406(3) . ?
C21 C26 1.389(4) . ?
C21 C22 1.401(3) . ?
C62 C63 1.505(3) . ?
C62 C53 1.400(3) . ?
C116 H116 0.9500 . ?
C116 C115 1.388(4) . ?
C116 C111 1.390(4) . ?
C26 H26 0.9500 . ?
C26 C25 1.392(4) . ?
C27 C28 1.394(3) . ?
C2 H2 0.9500 . ?
C2 C3 1.358(3) . ?
C55 H55 0.9500 . ?
C55 C56 1.419(4) . ?
C55 C54 1.356(4) . ?
C63 C72 1.431(3) . ?
C71 H71 0.9500 . ?
C71 C72 1.419(3) . ?
C53 C54 1.443(3) . ?
C3 H3 0.9500 . ?
C65 H65 0.9500 . ?
C90 H90 0.9500 . ?
C90 C89 1.387(3) . ?
C72 C67 1.429(3) . ?
C8 H8 0.9500 . ?
C8 C7 1.373(3) . ?
C56 C57 1.418(3) . ?
C45 H45A 0.9900 . ?
C45 H45B 0.9900 . ?
C45 C46 1.520(3) . ?
C67 C68 1.418(3) . ?
C6 H6 0.9500 . ?
C6 C7 1.399(4) . ?
C6 C5 1.368(4) . ?
C89 H89 0.9500 . ?
C29 H29 0.9500 . ?
C29 C28 1.394(3) . ?
C29 C30 1.377(4) . ?
C7 H7 0.9500 . ?
C73 C78 1.391(4) . ?
C73 C74 1.384(4) . ?
C34 H34 0.9500 . ?
C34 C35 1.393(4) . ?
C5 H5 0.9500 . ?
C115 H115 0.9500 . ?
C115 C114 1.386(4) . ?
C28 H28 0.9500 . ?
C114 H114 0.9500 . ?
C114 C113 1.387(4) . ?
C35 H35 0.9500 . ?
C35 C36 1.392(4) . ?
C59 H59 0.9500 . ?
C59 C58 1.408(4) . ?
C54 H54 0.9500 . ?
C38 H38 0.9500 . ?
C38 C37 1.386(4) . ?
C30 H30 0.9500 . ?
C113 H113 0.9500 . ?
C113 C112 1.381(4) . ?
C91 C92 1.400(3) . ?
C91 C96 1.392(3) . ?
C79 C84 1.385(4) . ?
C79 C80 1.390(4) . ?
C84 H84 0.9500 . ?
C84 C83 1.394(4) . ?
C18 H18 0.9500 . ?
C18 C17 1.402(4) . ?
C68 H68 0.9500 . ?
C68 C69 1.370(3) . ?
C111 H111 0.9500 . ?
C111 C112 1.379(4) . ?
C22 H22 0.9500 . ?
C22 C23 1.388(4) . ?
C58 H58 0.9500 . ?
C58 C57 1.371(4) . ?
C92 H92 0.9500 . ?
C92 C93 1.392(3) . ?
C16 H16 0.9500 . ?
C16 C17 1.363(4) . ?
C97 H97A 0.9900 . ?
C97 H97B 0.9900 . ?
C97 C98 1.513(4) . ?
C25 H25 0.9500 . ?
C25 C24 1.394(4) . ?
C57 H57 0.9500 . ?
C69 H69 0.9500 . ?
C17 H17 0.9500 . ?
C112 H112 0.9500 . ?
C105 H105 0.9500 . ?
C105 C106 1.376(5) . ?
C105 C110 1.384(5) . ?
C36 H36 0.9500 . ?
C36 C37 1.387(4) . ?
C24 H24 0.9500 . ?
C24 C23 1.384(5) . ?
C23 H23 0.9500 . ?
C94 H94 0.9500 . ?
C94 C93 1.379(4) . ?
C94 C95 1.386(5) . ?
C93 H93 0.9500 . ?
C46 H46A 0.9900 . ?
C46 H46B 0.9900 . ?
C46 C47 1.502(4) . ?
C49 H49A 0.9900 . ?
C49 H49B 0.9900 . ?
C49 C50 1.501(4) . ?
C78 H78 0.9500 . ?
C78 C77 1.388(4) . ?
C99 H99A 0.9900 . ?
C99 H99B 0.9900 . ?
C99 C100 1.516(4) . ?
C99 C98 1.520(4) . ?
C96 H96 0.9500 . ?
C96 C95 1.393(4) . ?
C103 H10A 0.9900 . ?
C103 H10B 0.9900 . ?
C103 C102 1.513(5) . ?
C103 C104 1.513(4) . ?
C106 H106 0.9500 . ?
C106 C107 1.380(5) . ?
C107 H107 0.9500 . ?
C107 C108 1.385(5) . ?
C76 H76 0.9500 . ?
C76 C75 1.372(5) . ?
C76 C77 1.396(5) . ?
C37 H37 0.9500 . ?
C47 H47A 0.9900 . ?
C47 H47B 0.9900 . ?
C47 C48 1.497(4) . ?
C100 H10C 0.9900 . ?
C100 H10D 0.9900 . ?
C83 H83 0.9500 . ?
C83 C82 1.375(5) . ?
C98 H98A 0.9900 . ?
C98 H98B 0.9900 . ?
C110 H110 0.9500 . ?
C110 C109 1.386(5) . ?
C39 C40 1.388(4) . ?
C39 C44 1.382(5) . ?
C74 H74 0.9500 . ?
C74 C75 1.389(5) . ?
C109 H109 0.9500 . ?
C109 C108 1.367(5) . ?
C102 H10E 0.9900 . ?
C102 H10F 0.9900 . ?
C102 C101 1.518(5) . ?
C41 H41 0.9500 . ?
C41 C40 1.391(4) . ?
C41 C42 1.345(6) . ?
C82 H82 0.9500 . ?
C82 C81 1.380(5) . ?
C101 H10G 0.9900 . ?
C101 H10H 0.9900 . ?
C95 H95 0.9500 . ?
C108 H108 0.9500 . ?
C51 H51A 0.9900 . ?
C51 H51B 0.9900 . ?
C51 C50 1.504(5) . ?
C51 C52 1.469(4) . ?
C50 H50A 0.9900 . ?
C50 H50B 0.9900 . ?
C40 H40 0.9500 . ?
C48 H48A 0.9900 . ?
C48 H48B 0.9900 . ?
C75 H75 0.9500 . ?
C77 H77 0.9500 . ?
C104 H10I 0.9900 . ?
C104 H10J 0.9900 . ?
C80 H80 0.9500 . ?
C80 C81 1.385(5) . ?
C81 H81 0.9500 . ?
C44 H44 0.9500 . ?
C44 C43 1.383(6) . ?
C52 H52A 0.9900 . ?
C52 H52B 0.9900 . ?
C43 H43 0.9500 . ?
C43 C42 1.397(7) . ?
C42 H42 0.9500 . ?

loop_
_geom_torsion_atom_site_label_1
_geom_torsion_atom_site_label_2
_geom_torsion_atom_site_label_3
_geom_torsion_atom_site_label_4
_geom_torsion
_geom_torsion_site_symmetry_1
_geom_torsion_site_symmetry_2
_geom_torsion_site_symmetry_3
_geom_torsion_site_symmetry_4
_geom_torsion_publ_flag
Ca1 O2 C49 C50 -149.9(2) . . . . ?
Ca1 O2 C52 C51 170.2(3) . . . . ?
Ca1 O1 C45 C46 -168.37(18) . . . . ?
Ca1 O1 C48 C47 -168.5(2) . . . . ?
Ca1 N1 C1 C10 57.88(19) . . . . ?
Ca1 N1 C1 C2 -116.41(19) . . . . ?
Ca1 N2 C12 C11 58.69(19) . . . . ?
Ca1 N2 C12 C13 -113.42(19) . . . . ?
Ca2 O4 C101 C102 132.74(17) . . . . ?
Ca2 O4 C104 C103 -149.30(19) . . . . ?
Ca2 O3 C97 C98 143.15(18) . . . . ?
Ca2 O3 C100 C99 -160.46(18) . . . . ?
Ca2 N4 C64 C63 58.25(19) . . . . ?
Ca2 N4 C64 C65 -116.98(19) . . . . ?
Ca2 N3 C53 C62 54.4(2) . . . . ?
Ca2 N3 C53 C54 -120.1(2) . . . . ?
P4 N4 C64 C63 -154.35(16) . . . . ?
P4 N4 C64 C65 30.4(3) . . . . ?
P4 C85 C86 C87 -175.10(18) . . . . ?
P4 C85 C90 C89 176.30(18) . . . . ?
P4 C91 C92 C93 179.84(19) . . . . ?
P4 C91 C96 C95 -179.9(2) . . . . ?
P1 N1 C1 C10 -156.61(15) . . . . ?
P1 N1 C1 C2 29.1(3) . . . . ?
P1 C21 C26 C25 -174.93(18) . . . . ?
P1 C21 C22 C23 175.19(19) . . . . ?
P1 C27 C28 C29 -176.92(18) . . . . ?
P2 N2 C12 C11 -159.52(16) . . . . ?
P2 N2 C12 C13 28.4(3) . . . . ?
P2 C33 C34 C35 -173.75(18) . . . . ?
P2 C33 C38 C37 174.79(19) . . . . ?
P2 C39 C40 C41 -178.4(2) . . . . ?
P2 C39 C44 C43 178.7(3) . . . . ?
P3 N3 C53 C62 -158.92(16) . . . . ?
P3 N3 C53 C54 26.6(3) . . . . ?
P3 C73 C78 C77 180.0(2) . . . . ?
P3 C73 C74 C75 -179.8(3) . . . . ?
P3 C79 C84 C83 -176.5(2) . . . . ?
P3 C79 C80 C81 177.0(3) . . . . ?
O3 C97 C98 C99 37.2(3) . . . . ?
O2 C49 C50 C51 -34.6(4) . . . . ?
O1 C45 C46 C47 -28.9(3) . . . . ?
N1 P1 C21 C26 -14.9(2) . . . . ?
N1 P1 C21 C22 171.70(18) . . . . ?
N1 P1 C27 C32 -76.3(2) . . . . ?
N1 P1 C27 C28 101.32(18) . . . . ?
N1 C1 C10 C9 -177.84(18) . . . . ?
N1 C1 C10 C11 8.7(3) . . . . ?
N1 C1 C2 C3 176.2(2) . . . . ?
N4 P4 C85 C86 -20.3(2) . . . . ?
N4 P4 C85 C90 164.73(18) . . . . ?
N4 P4 C91 C92 -67.2(2) . . . . ?
N4 P4 C91 C96 112.7(2) . . . . ?
N4 C64 C63 C62 12.0(3) . . . . ?
N4 C64 C63 C72 -175.39(18) . . . . ?
N4 C64 C65 C66 175.1(2) . . . . ?
N2 P2 C33 C34 6.9(2) . . . . ?
N2 P2 C33 C38 -166.51(18) . . . . ?
N2 P2 C39 C40 -80.3(2) . . . . ?
N2 P2 C39 C44 100.9(2) . . . . ?
N2 C12 C13 C14 168.6(2) . . . . ?
N3 P3 C73 C78 -63.2(2) . . . . ?
N3 P3 C73 C74 114.5(2) . . . . ?
N3 P3 C79 C84 -5.9(2) . . . . ?
N3 P3 C79 C80 176.7(2) . . . . ?
N3 C53 C54 C55 174.6(2) . . . . ?
C4 C9 C10 C1 1.9(3) . . . . ?
C4 C9 C10 C11 175.35(19) . . . . ?
C4 C9 C8 C7 -0.7(3) . . . . ?
C1 C2 C3 C4 1.2(3) . . . . ?
C9 C4 C3 C2 -2.6(3) . . . . ?
C9 C4 C5 C6 1.4(3) . . . . ?
C9 C8 C7 C6 0.6(4) . . . . ?
C88 C87 C86 C85 -1.0(4) . . . . ?
C61 C60 C59 C58 1.1(4) . . . . ?
C61 C62 C63 C64 78.8(3) . . . . ?
C61 C62 C63 C72 -94.0(2) . . . . ?
C61 C62 C53 N3 -175.31(19) . . . . ?
C61 C62 C53 C54 -0.5(3) . . . . ?
C61 C56 C57 C58 0.9(4) . . . . ?
C64 C63 C72 C71 -178.2(2) . . . . ?
C64 C63 C72 C67 0.7(3) . . . . ?
C32 C31 C30 C29 0.7(4) . . . . ?
C32 C27 C28 C29 0.8(3) . . . . ?
C11 C12 C13 C14 -3.6(3) . . . . ?
C60 C61 C62 C63 -4.4(3) . . . . ?
C60 C61 C62 C53 -178.6(2) . . . . ?
C60 C61 C56 C55 178.5(2) . . . . ?
C60 C61 C56 C57 -1.5(3) . . . . ?
C60 C59 C58 C57 -1.8(4) . . . . ?
C31 C32 C27 P1 176.85(18) . . . . ?
C31 C32 C27 C28 -0.7(3) . . . . ?
C85 P4 N4 Ca2 -94.27(15) . . . . ?
C85 P4 N4 C64 136.81(16) . . . . ?
C85 P4 C91 C92 37.4(2) . . . . ?
C85 P4 C91 C96 -142.8(2) . . . . ?
C85 C90 C89 C88 -1.3(4) . . . . ?
C19 C18 C17 C16 -3.1(4) . . . . ?
C12 C11 C10 C1 -107.5(2) . . . . ?
C12 C11 C10 C9 79.1(3) . . . . ?
C12 C11 C20 C19 -178.3(2) . . . . ?
C12 C11 C20 C15 2.7(3) . . . . ?
C15 C14 C13 C12 0.9(3) . . . . ?
C15 C16 C17 C18 1.7(4) . . . . ?
C14 C15 C20 C11 -5.3(3) . . . . ?
C14 C15 C20 C19 175.6(2) . . . . ?
C14 C15 C16 C17 -178.2(2) . . . . ?
C87 C88 C89 C90 0.2(4) . . . . ?
C86 C85 C90 C89 1.2(3) . . . . ?
C33 P2 N2 Ca1 -119.63(14) . . . . ?
C33 P2 N2 C12 118.18(17) . . . . ?
C33 P2 C39 C40 25.2(2) . . . . ?
C33 P2 C39 C44 -153.6(2) . . . . ?
C33 C34 C35 C36 -0.4(4) . . . . ?
C33 C38 C37 C36 -1.1(4) . . . . ?
C66 C67 C68 C69 -179.5(2) . . . . ?
C10 C1 C2 C3 1.8(3) . . . . ?
C10 C9 C8 C7 177.4(2) . . . . ?
C10 C11 C12 N2 10.2(3) . . . . ?
C10 C11 C12 C13 -177.32(18) . . . . ?
C10 C11 C20 C19 0.7(3) . . . . ?
C10 C11 C20 C15 -178.26(18) . . . . ?
C70 C71 C72 C63 -178.8(2) . . . . ?
C70 C71 C72 C67 2.2(3) . . . . ?
C21 P1 N1 Ca1 -93.59(14) . . . . ?
C21 P1 N1 C1 140.11(16) . . . . ?
C21 P1 C27 C32 29.2(2) . . . . ?
C21 P1 C27 C28 -153.22(18) . . . . ?
C21 C26 C25 C24 0.3(4) . . . . ?
C21 C22 C23 C24 -0.2(4) . . . . ?
C62 C61 C60 C59 -179.7(2) . . . . ?
C62 C61 C56 C55 -1.2(3) . . . . ?
C62 C61 C56 C57 178.7(2) . . . . ?
C62 C63 C72 C71 -5.4(3) . . . . ?
C62 C63 C72 C67 173.59(19) . . . . ?
C62 C53 C54 C55 0.0(3) . . . . ?
C116 C115 C114 C113 -0.4(4) . . . . ?
C116 C111 C112 C113 -0.9(4) . . . . ?
C26 C21 C22 C23 1.5(4) . . . . ?
C26 C25 C24 C23 1.0(4) . . . . ?
C27 P1 N1 Ca1 9.25(16) . . . . ?
C27 P1 N1 C1 -117.05(16) . . . . ?
C27 P1 C21 C26 -121.22(19) . . . . ?
C27 P1 C21 C22 65.35(19) . . . . ?
C27 C32 C31 C30 0.0(4) . . . . ?
C2 C1 C10 C9 -3.3(3) . . . . ?
C2 C1 C10 C11 -176.75(19) . . . . ?
C55 C56 C57 C58 -179.2(2) . . . . ?
C63 C64 C65 C66 -0.1(3) . . . . ?
C63 C62 C53 N3 10.8(3) . . . . ?
C63 C62 C53 C54 -174.38(19) . . . . ?
C63 C72 C67 C66 -1.5(3) . . . . ?
C63 C72 C67 C68 178.7(2) . . . . ?
C20 C11 C12 N2 -170.75(19) . . . . ?
C20 C11 C12 C13 1.7(3) . . . . ?
C20 C11 C10 C1 73.5(3) . . . . ?
C20 C11 C10 C9 -100.0(2) . . . . ?
C20 C19 C18 C17 0.4(4) . . . . ?
C20 C15 C14 C13 3.6(3) . . . . ?
C20 C15 C16 C17 2.4(3) . . . . ?
C71 C70 C69 C68 -1.9(4) . . . . ?
C71 C72 C67 C66 177.53(19) . . . . ?
C71 C72 C67 C68 -2.2(3) . . . . ?
C53 C62 C63 C64 -107.1(2) . . . . ?
C53 C62 C63 C72 80.1(3) . . . . ?
C3 C4 C9 C10 1.1(3) . . . . ?
C3 C4 C9 C8 179.2(2) . . . . ?
C3 C4 C5 C6 -178.1(2) . . . . ?
C65 C64 C63 C62 -172.54(19) . . . . ?
C65 C64 C63 C72 0.1(3) . . . . ?
C65 C66 C67 C72 1.5(3) . . . . ?
C65 C66 C67 C68 -178.8(2) . . . . ?
C90 C85 C86 C87 -0.1(3) . . . . ?
C72 C67 C68 C69 0.3(3) . . . . ?
C8 C9 C10 C1 -176.2(2) . . . . ?
C8 C9 C10 C11 -2.7(3) . . . . ?
C56 C61 C60 C59 0.6(3) . . . . ?
C56 C61 C62 C63 175.30(19) . . . . ?
C56 C61 C62 C53 1.1(3) . . . . ?
C56 C55 C54 C53 -0.2(4) . . . . ?
C45 O1 C48 C47 13.1(4) . . . . ?
C45 C46 C47 C48 36.3(3) . . . . ?
C67 C66 C65 C64 -0.7(3) . . . . ?
C67 C68 C69 C70 1.8(4) . . . . ?
C89 C88 C87 C86 0.9(4) . . . . ?
C7 C6 C5 C4 -1.5(4) . . . . ?
C73 P3 N3 Ca2 -4.65(16) . . . . ?
C73 P3 N3 C53 -137.37(18) . . . . ?
C73 P3 C79 C84 -109.5(2) . . . . ?
C73 P3 C79 C80 73.2(3) . . . . ?
C73 C78 C77 C76 0.3(5) . . . . ?
C73 C74 C75 C76 -0.7(5) . . . . ?
C34 C33 C38 C37 1.0(3) . . . . ?
C34 C35 C36 C37 0.4(4) . . . . ?
C5 C4 C9 C10 -178.4(2) . . . . ?
C5 C4 C9 C8 -0.3(3) . . . . ?
C5 C4 C3 C2 176.9(2) . . . . ?
C5 C6 C7 C8 0.5(4) . . . . ?
C115 C116 C111 C112 0.2(4) . . . . ?
C115 C114 C113 C112 -0.3(4) . . . . ?
C28 C29 C30 C31 -0.6(4) . . . . ?
C114 C113 C112 C111 0.9(4) . . . . ?
C35 C36 C37 C38 0.4(4) . . . . ?
C59 C58 C57 C56 0.8(4) . . . . ?
C54 C55 C56 C61 0.7(3) . . . . ?
C54 C55 C56 C57 -179.2(2) . . . . ?
C38 C33 C34 C35 -0.3(3) . . . . ?
C30 C29 C28 C27 -0.2(4) . . . . ?
C91 P4 N4 Ca2 7.97(16) . . . . ?
C91 P4 N4 C64 -120.95(17) . . . . ?
C91 P4 C85 C86 -127.81(19) . . . . ?
C91 P4 C85 C90 57.26(19) . . . . ?
C91 C92 C93 C94 0.5(4) . . . . ?
C91 C96 C95 C94 -0.3(5) . . . . ?
C79 P3 N3 Ca2 -105.24(15) . . . . ?
C79 P3 N3 C53 122.04(18) . . . . ?
C79 P3 C73 C78 41.6(2) . . . . ?
C79 P3 C73 C74 -140.7(2) . . . . ?
C79 C84 C83 C82 -0.1(4) . . . . ?
C79 C80 C81 C82 -0.6(6) . . . . ?
C84 C79 C80 C81 -0.5(5) . . . . ?
C84 C83 C82 C81 -1.1(5) . . . . ?
C18 C19 C20 C11 -175.5(2) . . . . ?
C18 C19 C20 C15 3.5(3) . . . . ?
C111 C116 C115 C114 0.5(4) . . . . ?
C22 C21 C26 C25 -1.6(3) . . . . ?
C92 C91 C96 C95 -0.1(4) . . . . ?
C16 C15 C14 C13 -175.9(2) . . . . ?
C16 C15 C20 C11 174.1(2) . . . . ?
C16 C15 C20 C19 -4.9(3) . . . . ?
C97 O3 C100 C99 16.8(3) . . . . ?
C25 C24 C23 C22 -1.1(4) . . . . ?
C69 C70 C71 C72 -0.2(4) . . . . ?
C105 C106 C107 C108 0.2(5) . . . . ?
C105 C110 C109 C108 0.2(4) . . . . ?
C93 C94 C95 C96 0.7(5) . . . . ?
C46 C47 C48 O1 -30.8(4) . . . . ?
C49 O2 C52 C51 -5.6(5) . . . . ?
C78 C73 C74 C75 -2.0(5) . . . . ?
C96 C91 C92 C93 0.0(4) . . . . ?
C103 C102 C101 O4 38.5(3) . . . . ?
C106 C105 C110 C109 -0.1(4) . . . . ?
C106 C107 C108 C109 -0.1(5) . . . . ?
C100 O3 C97 C98 -34.1(3) . . . . ?
C100 C99 C98 C97 -27.1(3) . . . . ?
C83 C82 C81 C80 1.4(6) . . . . ?
C98 C99 C100 O3 7.3(3) . . . . ?
C110 C105 C106 C107 0.0(4) . . . . ?
C110 C109 C108 C107 0.0(5) . . . . ?
C39 P2 N2 Ca1 -16.30(17) . . . . ?
C39 P2 N2 C12 -138.49(18) . . . . ?
C39 P2 C33 C34 -96.2(2) . . . . ?
C39 P2 C33 C38 90.4(2) . . . . ?
C39 C44 C43 C42 -0.5(7) . . . . ?
C74 C73 C78 C77 2.2(4) . . . . ?
C102 C103 C104 O4 11.3(3) . . . . ?
C101 O4 C104 C103 13.6(3) . . . . ?
C95 C94 C93 C92 -0.8(4) . . . . ?
C50 C51 C52 O2 -16.3(5) . . . . ?
C40 C39 C44 C43 -0.2(5) . . . . ?
C40 C41 C42 C43 -0.9(5) . . . . ?
C48 O1 C45 C46 10.0(3) . . . . ?
C75 C76 C77 C78 -3.0(5) . . . . ?
C77 C76 C75 C74 3.2(6) . . . . ?
C104 O4 C101 C102 -32.7(3) . . . . ?
C104 C103 C102 C101 -30.4(3) . . . . ?
C80 C79 C84 C83 0.9(4) . . . . ?
C44 C39 C40 C41 0.4(4) . . . . ?
C44 C43 C42 C41 1.1(6) . . . . ?
C52 O2 C49 C50 25.2(4) . . . . ?
C52 C51 C50 C49 31.1(4) . . . . ?
C42 C41 C40 C39 0.2(5) . . . . ?

loop_
_exptl_oxdiff_crystal_face_indexfrac_h
_exptl_oxdiff_crystal_face_indexfrac_k
_exptl_oxdiff_crystal_face_indexfrac_l
_exptl_oxdiff_crystal_face_x
_exptl_oxdiff_crystal_face_y
_exptl_oxdiff_crystal_face_z
11.0077 0.0083 -7.9830 0.0717 0.4336 0.8895
-6.0136 -0.0126 12.9804 -0.4652 -0.1118 -0.8822
6.9851 -0.0118 12.9893 -0.8470 0.5372 -0.2654
-6.9862 0.0108 -11.9905 0.7977 -0.5228 0.2195
-0.0264 6.9870 11.9850 -0.2945 0.5395 -0.7542
-0.9903 3.0124 -13.9843 0.8477 -0.0952 0.5092
-12.9999 -0.0018 0.9899 0.3324 -0.6345 -0.6627
0.0182 -13.0025 5.9942 -0.8487 -0.5934 0.1005
-0.0163 12.0028 -5.9941 0.8062 0.5411 -0.0716
-11.0131 7.9983 -1.0071 0.7125 -0.1451 -0.7075
1.0152 0.0133 -13.9826 0.6614 -0.1523 0.6909
11.0131 -7.9983 1.0071 -0.7125 0.1451 0.7075
-0.0134 -1.0130 13.9834 -0.7333 0.1499 -0.6145
-0.0305 11.9905 6.9904 0.1647 0.7289 -0.6691
-11.0077 -0.0083 7.9830 -0.0717 -0.4336 -0.8895
0.0305 -11.9905 -6.9904 -0.1647 -0.7289 0.6691
12.9988 0.0009 0.0089 -0.3818 0.6490 0.6167
